data_4032745
loop_
_publ_author_name
'Trammell, Rachel'
'See, Yi Yang'
'Herrmann, Aaron T.'
'Xie, Nan'
'D\'iaz, Daniel E'
'Siegler, Maxime A.'
'Baran, Phil S.'
'Garcia-Bosch, Isaac'

_publ_section_title
;
 Decoding the Mechanism of Intramolecular Cu-Directed Hydroxylation of
 sp(3) C-H Bonds.
;
_journal_issue 15
_journal_name_full 'The Journal of organic chemistry'
_journal_page_first 7887
_journal_page_last 7904
_journal_paper_doi 10.1021/acs.joc.7b01069
_journal_volume 82
_journal_year 2017
_chemical_absolute_configuration ad
_chemical_formula_moiety '2(C32 H44 Cu N4), 2(F6 P), C4 H10 O'
_chemical_formula_sum 'C68 H98 Cu2 F12 N8 O P2'
_chemical_formula_weight 1460.56
_space_group_crystal_system monoclinic
_space_group_IT_number 4
_space_group_name_Hall 'P 2yb'
_space_group_name_H-M_alt 'P 1 21 1'
_symmetry_space_group_name_Hall 'P 2yb'
_symmetry_space_group_name_H-M 'P 1 21 1'
_atom_sites_solution_hydrogens geom
_atom_sites_solution_primary direct
_atom_sites_solution_secondary difmap
_audit_creation_method SHELXL-2014/7
_cell_angle_alpha 90
_cell_angle_beta 107.5219(15)
_cell_angle_gamma 90
_cell_formula_units_Z 2
_cell_length_a 16.6953(2)
_cell_length_b 9.71833(14)
_cell_length_c 24.2042(4)
_cell_measurement_reflns_used 11709
_cell_measurement_temperature 110(2)
_cell_measurement_theta_max 72.09
_cell_measurement_theta_min 1.88
_cell_volume 3744.93(10)
_computing_cell_refinement
;
CrysAlisPro, Agilent Technologies,
Version 1.171.36.32 (release 02-08-2013 CrysAlis171 .NET)
(compiled Aug  2 2013,16:46:58)
;
_computing_data_collection
;
CrysAlisPro, Agilent Technologies,
Version 1.171.36.32 (release 02-08-2013 CrysAlis171 .NET)
(compiled Aug  2 2013,16:46:58)
;
_computing_data_reduction
;
CrysAlisPro, Agilent Technologies,
Version 1.171.36.32 (release 02-08-2013 CrysAlis171 .NET)
(compiled Aug  2 2013,16:46:58)
;
_computing_molecular_graphics 'SHELXTL v6.10 (Sheldrick, 2008)'
_computing_publication_material 'SHELXTL v6.10 (Sheldrick, 2008)'
_computing_structure_refinement 'SHELXL-2014/7 (Sheldrick, 2015)'
_computing_structure_solution 'SHELXS-2014/7 (Sheldrick, 2015)'
_diffrn_ambient_temperature 110(2)
_diffrn_measured_fraction_theta_full 1.000
_diffrn_measured_fraction_theta_max 1.000
_diffrn_measurement_device_type 'SuperNova, Dual, Cu at zero, Atlas'
_diffrn_measurement_method '\w scans'
_diffrn_radiation_monochromator mirror
_diffrn_radiation_source 'SuperNova (Cu) X-ray Source'
_diffrn_radiation_type CuK\a
_diffrn_radiation_wavelength 1.54178
_diffrn_reflns_av_R_equivalents 0.0205
_diffrn_reflns_av_unetI/netI 0.0304
_diffrn_reflns_Laue_measured_fraction_full 1.000
_diffrn_reflns_Laue_measured_fraction_max 1.000
_diffrn_reflns_limit_h_max 18
_diffrn_reflns_limit_h_min -20
_diffrn_reflns_limit_k_max 11
_diffrn_reflns_limit_k_min -11
_diffrn_reflns_limit_l_max 28
_diffrn_reflns_limit_l_min -29
_diffrn_reflns_number 23883
_diffrn_reflns_point_group_measured_fraction_full 0.859
_diffrn_reflns_point_group_measured_fraction_max 0.847
_diffrn_reflns_theta_full 67.679
_diffrn_reflns_theta_max 71.891
_diffrn_reflns_theta_min 1.914
_exptl_absorpt_coefficient_mu 1.738
_exptl_absorpt_correction_T_max 0.903
_exptl_absorpt_correction_T_min 0.624
_exptl_absorpt_correction_type analytical
_exptl_absorpt_process_details
;
CrysAlisPro, Agilent Technologies,
Version 1.171.36.32 (release 02-08-2013 CrysAlis171 .NET)
(compiled Aug  2 2013,16:46:58)
Analytical numeric absorption correction using a multifaceted crystal
            model based on expressions derived by R.C. Clark & J.S. Reid.
(Clark, R. C. & Reid, J. S. (1995). Acta Cryst. A51, 887-897)
;
_exptl_crystal_colour yellow
_exptl_crystal_density_diffrn 1.295
_exptl_crystal_description lath
_exptl_crystal_F_000 1532
_exptl_crystal_size_max 0.45
_exptl_crystal_size_mid 0.21
_exptl_crystal_size_min 0.07
_refine_diff_density_max 0.416
_refine_diff_density_min -0.276
_refine_diff_density_rms 0.045
_refine_ls_abs_structure_details
;
 Flack x determined using 3706 quotients [(I+)-(I-)]/[(I+)+(I-)]
 (Parsons, Flack and Wagner, Acta Cryst. B69 (2013) 249-259).
;
_refine_ls_abs_structure_Flack 0.023(9)
_refine_ls_extinction_method none
_refine_ls_goodness_of_fit_ref 1.028
_refine_ls_hydrogen_treatment constr
_refine_ls_matrix_type full
_refine_ls_number_parameters 1149
_refine_ls_number_reflns 12437
_refine_ls_number_restraints 2854
_refine_ls_restrained_S_all 0.959
_refine_ls_R_factor_all 0.0463
_refine_ls_R_factor_gt 0.0404
_refine_ls_shift/su_max 0.020
_refine_ls_shift/su_mean 0.000
_refine_ls_structure_factor_coef Fsqd
_refine_ls_weighting_details 'w=1/[\s^2^(Fo^2^)+(0.0489P)^2^+1.6892P] where P=(Fo^2^+2Fc^2^)/3'
_refine_ls_weighting_scheme calc
_refine_ls_wR_factor_gt 0.1024
_refine_ls_wR_factor_ref 0.1084
_reflns_Friedel_coverage 0.596
_reflns_Friedel_fraction_full 0.700
_reflns_Friedel_fraction_max 0.675
_reflns_number_gt 11068
_reflns_number_total 12437
_reflns_threshold_expression 'I > 2\s(I)'
_cod_data_source_file jo7b01069_si_007.cif
_cod_data_source_block '[(S1)2CuI](PF6)'
_cod_database_code 4032745
_shelx_shelxl_version_number 2014/7
_shelx_space_group_comment
;
The symmetry employed for this shelxl refinement is uniquely defined
by the following loop, which should always be used as a source of
symmetry information in preference to the above space-group names.
They are only intended as comments.
;

loop_
_space_group_symop_operation_xyz
'x, y, z'
'-x, y+1/2, -z'

loop_
_atom_site_label
_atom_site_type_symbol
_atom_site_fract_x
_atom_site_fract_y
_atom_site_fract_z
_atom_site_U_iso_or_equiv
_atom_site_adp_type
_atom_site_occupancy
_atom_site_site_symmetry_order
_atom_site_calc_flag
_atom_site_refinement_flags_posn
_atom_site_refinement_flags_adp
_atom_site_refinement_flags_occupancy
_atom_site_disorder_assembly
_atom_site_disorder_group
Cu1 Cu 0.66298(3) 0.68424(8) 0.09511(2) 0.03045(13) Uani 0.536(10) 1 d D U P A 1
C1A C 0.5701(13) 0.9458(15) 0.0355(6) 0.0281(18) Uani 0.536(10) 1 d D U P A 1
H1A H 0.5911 0.9268 0.0039 0.034 Uiso 0.536(10) 1 calc R U P A 1
C2A C 0.5301(12) 1.0709(15) 0.0361(5) 0.0278(18) Uani 0.536(10) 1 d D U P A 1
H2A H 0.5235 1.1348 0.0054 0.033 Uiso 0.536(10) 1 calc R U P A 1
C3A C 0.4999(12) 1.1012(16) 0.0823(5) 0.0285(18) Uani 0.536(10) 1 d D U P A 1
H3A H 0.4723 1.1860 0.0837 0.034 Uiso 0.536(10) 1 calc R U P A 1
C4A C 0.5109(12) 1.0060(17) 0.1258(5) 0.0291(16) Uani 0.536(10) 1 d D U P A 1
H4A H 0.4926 1.0250 0.1586 0.035 Uiso 0.536(10) 1 calc R U P A 1
C5A C 0.5494(12) 0.8801(17) 0.1212(6) 0.0265(15) Uani 0.536(10) 1 d D U P A 1
C6A C 0.5593(8) 0.7737(16) 0.1675(5) 0.0277(15) Uani 0.536(10) 1 d D U P A 1
H6A1 H 0.5786 0.8188 0.2059 0.033 Uiso 0.536(10) 1 calc R U P A 1
H6A2 H 0.5040 0.7311 0.1636 0.033 Uiso 0.536(10) 1 calc R U P A 1
C7A C 0.6316(19) 0.577(3) 0.2053(11) 0.0311(9) Uani 0.536(10) 1 d D U P A 1
C8A C 0.5861(11) 0.5768(14) 0.2518(7) 0.0367(14) Uani 0.536(10) 1 d D U P A 1
H8A1 H 0.5247 0.5644 0.2347 0.044 Uiso 0.536(10) 1 calc R U P A 1
H8A2 H 0.5972 0.6619 0.2754 0.044 Uiso 0.536(10) 1 calc R U P A 1
C9A C 0.6278(7) 0.4499(12) 0.2873(5) 0.0367(14) Uani 0.536(10) 1 d D U P A 1
H9A H 0.6212 0.4446 0.3269 0.044 Uiso 0.536(10) 1 calc R U P A 1
C10A C 0.7194(8) 0.4635(12) 0.2865(5) 0.0349(16) Uani 0.536(10) 1 d D U P A 1
C11A C 0.7643(14) 0.5928(16) 0.3142(10) 0.050(3) Uani 0.536(10) 1 d D U P A 1
H11A H 0.7302 0.6734 0.2977 0.074 Uiso 0.536(10) 1 calc R U P A 1
H11B H 0.8187 0.5990 0.3068 0.074 Uiso 0.536(10) 1 calc R U P A 1
H11C H 0.7730 0.5897 0.3561 0.074 Uiso 0.536(10) 1 calc R U P A 1
C12A C 0.7726(11) 0.3378(15) 0.3145(6) 0.046(3) Uani 0.536(10) 1 d D U P A 1
H12A H 0.8233 0.3337 0.3021 0.069 Uiso 0.536(10) 1 calc R U P A 1
H12B H 0.7396 0.2536 0.3024 0.069 Uiso 0.536(10) 1 calc R U P A 1
H12C H 0.7886 0.3462 0.3568 0.069 Uiso 0.536(10) 1 calc R U P A 1
C13A C 0.5944(8) 0.3226(13) 0.2488(5) 0.0372(17) Uani 0.536(10) 1 d D U P A 1
H13A H 0.5327 0.3275 0.2312 0.045 Uiso 0.536(10) 1 calc R U P A 1
H13B H 0.6088 0.2363 0.2714 0.045 Uiso 0.536(10) 1 calc R U P A 1
C14A C 0.6408(9) 0.3322(17) 0.2016(4) 0.0348(15) Uani 0.536(10) 1 d D U P A 1
H14A H 0.6763 0.2501 0.2025 0.042 Uiso 0.536(10) 1 calc R U P A 1
H14B H 0.6003 0.3415 0.1624 0.042 Uiso 0.536(10) 1 calc R U P A 1
C15A C 0.6955(10) 0.4641(16) 0.2190(6) 0.0313(13) Uani 0.536(10) 1 d D U P A 1
C16A C 0.7698(14) 0.474(4) 0.1951(12) 0.032(2) Uani 0.536(10) 1 d D U P A 1
H16A H 0.7497 0.4674 0.1527 0.048 Uiso 0.536(10) 1 calc R U P A 1
H16B H 0.8089 0.3982 0.2107 0.048 Uiso 0.536(10) 1 calc R U P A 1
H16C H 0.7985 0.5619 0.2065 0.048 Uiso 0.536(10) 1 calc R U P A 1
C17A C 0.6433(14) 0.4144(18) 0.0256(9) 0.0292(18) Uani 0.536(10) 1 d D U P A 1
H17A H 0.6019 0.3882 0.0433 0.035 Uiso 0.536(10) 1 calc R U P A 1
C18A C 0.6603(11) 0.3261(17) -0.0134(7) 0.0325(18) Uani 0.536(10) 1 d D U P A 1
H18A H 0.6237 0.2516 -0.0292 0.039 Uiso 0.536(10) 1 calc R U P A 1
C19A C 0.7347(7) 0.3491(14) -0.0298(5) 0.0352(17) Uani 0.536(10) 1 d D U P A 1
H19A H 0.7557 0.2813 -0.0501 0.042 Uiso 0.536(10) 1 calc R U P A 1
C20A C 0.7744(7) 0.4730(13) -0.0149(5) 0.0319(17) Uani 0.536(10) 1 d D U P A 1
H20A H 0.8210 0.4963 -0.0279 0.038 Uiso 0.536(10) 1 calc R U P A 1
C21A C 0.7459(18) 0.565(2) 0.0195(13) 0.0289(16) Uani 0.536(10) 1 d D U P A 1
C22A C 0.7917(10) 0.6983(17) 0.0360(7) 0.0291(16) Uani 0.536(10) 1 d D U P A 1
H22A H 0.8528 0.6814 0.0455 0.035 Uiso 0.536(10) 1 calc R U P A 1
H22B H 0.7753 0.7617 0.0024 0.035 Uiso 0.536(10) 1 calc R U P A 1
C23A C 0.8188(15) 0.872(2) 0.1024(10) 0.0378(11) Uani 0.536(10) 1 d D U P A 1
C24A C 0.8780(9) 0.9333(16) 0.0710(5) 0.0481(16) Uani 0.536(10) 1 d D U P A 1
H24A H 0.9248 0.8697 0.0721 0.058 Uiso 0.536(10) 1 calc R U P A 1
H24B H 0.8475 0.9558 0.0302 0.058 Uiso 0.536(10) 1 calc R U P A 1
C25A C 0.9094(8) 1.0629(14) 0.1065(5) 0.0500(18) Uani 0.536(10) 1 d D U P A 1
H25A H 0.9638 1.0993 0.1033 0.060 Uiso 0.536(10) 1 calc R U P A 1
C26A C 0.9123(8) 1.0153(15) 0.1690(5) 0.0456(19) Uani 0.536(10) 1 d D U P A 1
C27A C 0.9789(9) 0.9035(16) 0.1904(7) 0.063(3) Uani 0.536(10) 1 d D U P A 1
H27A H 0.9897 0.8902 0.2322 0.094 Uiso 0.536(10) 1 calc R U P A 1
H27B H 1.0310 0.9316 0.1828 0.094 Uiso 0.536(10) 1 calc R U P A 1
H27C H 0.9588 0.8171 0.1701 0.094 Uiso 0.536(10) 1 calc R U P A 1
C28A C 0.9318(14) 1.1305(17) 0.2133(6) 0.061(4) Uani 0.536(10) 1 d D U P A 1
H28A H 0.8872 1.1998 0.2024 0.091 Uiso 0.536(10) 1 calc R U P A 1
H28B H 0.9856 1.1731 0.2145 0.091 Uiso 0.536(10) 1 calc R U P A 1
H28C H 0.9354 1.0930 0.2515 0.091 Uiso 0.536(10) 1 calc R U P A 1
C29A C 0.8382(9) 1.1657(15) 0.0913(5) 0.057(2) Uani 0.536(10) 1 d D U P A 1
H29A H 0.8145 1.1766 0.0489 0.068 Uiso 0.536(10) 1 calc R U P A 1
H29B H 0.8569 1.2566 0.1090 0.068 Uiso 0.536(10) 1 calc R U P A 1
C30A C 0.7748(8) 1.1013(14) 0.1170(5) 0.049(2) Uani 0.536(10) 1 d D U P A 1
H30A H 0.7227 1.0773 0.0861 0.059 Uiso 0.536(10) 1 calc R U P A 1
H30B H 0.7605 1.1659 0.1443 0.059 Uiso 0.536(10) 1 calc R U P A 1
C31A C 0.8178(9) 0.9674(13) 0.1500(6) 0.0417(15) Uani 0.536(10) 1 d D U P A 1
C32A C 0.7743(10) 0.9186(14) 0.1924(7) 0.054(3) Uani 0.536(10) 1 d D U P A 1
H32A H 0.7157 0.8961 0.1717 0.081 Uiso 0.536(10) 1 calc R U P A 1
H32B H 0.7759 0.9914 0.2208 0.081 Uiso 0.536(10) 1 calc R U P A 1
H32C H 0.8028 0.8365 0.2125 0.081 Uiso 0.536(10) 1 calc R U P A 1
N1A N 0.5805(11) 0.8507(16) 0.0771(6) 0.0268(17) Uani 0.536(10) 1 d D U P A 1
N2A N 0.620(2) 0.665(3) 0.1646(12) 0.0284(8) Uani 0.536(10) 1 d D U P A 1
N3A N 0.6823(17) 0.537(2) 0.0405(13) 0.0250(14) Uani 0.536(10) 1 d D U P A 1
N4A N 0.7742(15) 0.764(3) 0.0858(13) 0.0284(9) Uani 0.536(10) 1 d D U P A 1
Cu1' Cu 0.66298(3) 0.68424(8) 0.09511(2) 0.03045(13) Uani 0.464(10) 1 d D U P A 2
C1C C 0.5662(16) 0.9286(18) 0.0250(7) 0.0281(18) Uani 0.464(10) 1 d D U P A 2
H1C H 0.5892 0.9045 -0.0051 0.034 Uiso 0.464(10) 1 calc R U P A 2
C2C C 0.5262(14) 1.0547(17) 0.0221(6) 0.0278(18) Uani 0.464(10) 1 d D U P A 2
H2C H 0.5196 1.1143 -0.0101 0.033 Uiso 0.464(10) 1 calc R U P A 2
C3C C 0.4964(14) 1.0908(19) 0.0672(6) 0.0285(18) Uani 0.464(10) 1 d D U P A 2
H3C H 0.4704 1.1778 0.0671 0.034 Uiso 0.464(10) 1 calc R U P A 2
C4C C 0.5042(14) 1.001(2) 0.1127(6) 0.0291(16) Uani 0.464(10) 1 d D U P A 2
H4C H 0.4837 1.0258 0.1439 0.035 Uiso 0.464(10) 1 calc R U P A 2
C5C C 0.5428(14) 0.874(2) 0.1121(7) 0.0265(15) Uani 0.464(10) 1 d D U P A 2
C6C C 0.5453(9) 0.7648(18) 0.1568(6) 0.0277(15) Uani 0.464(10) 1 d D U P A 2
H6C1 H 0.5507 0.8095 0.1945 0.033 Uiso 0.464(10) 1 calc R U P A 2
H6C2 H 0.4918 0.7129 0.1452 0.033 Uiso 0.464(10) 1 calc R U P A 2
C7C C 0.629(2) 0.576(3) 0.2038(13) 0.0311(9) Uani 0.464(10) 1 d D U P A 2
C8C C 0.5807(13) 0.5542(16) 0.2475(8) 0.0367(14) Uani 0.464(10) 1 d D U P A 2
H8C1 H 0.5195 0.5483 0.2279 0.044 Uiso 0.464(10) 1 calc R U P A 2
H8C2 H 0.5918 0.6294 0.2764 0.044 Uiso 0.464(10) 1 calc R U P A 2
C9C C 0.6163(8) 0.4141(13) 0.2763(5) 0.035(2) Uani 0.464(10) 1 d D U P A 2
H9C H 0.6074 0.3968 0.3148 0.042 Uiso 0.464(10) 1 calc R U P A 2
C10C C 0.7105(9) 0.4297(14) 0.2782(6) 0.0349(16) Uani 0.464(10) 1 d D U P A 2
C11C C 0.7579(16) 0.5491(19) 0.3131(11) 0.050(3) Uani 0.464(10) 1 d D U P A 2
H11D H 0.7464 0.5534 0.3505 0.074 Uiso 0.464(10) 1 calc R U P A 2
H11E H 0.7397 0.6351 0.2919 0.074 Uiso 0.464(10) 1 calc R U P A 2
H11F H 0.8183 0.5364 0.3197 0.074 Uiso 0.464(10) 1 calc R U P A 2
C12C C 0.7619(13) 0.2986(17) 0.3006(7) 0.046(3) Uani 0.464(10) 1 d D U P A 2
H12D H 0.8191 0.3102 0.2982 0.069 Uiso 0.464(10) 1 calc R U P A 2
H12E H 0.7353 0.2198 0.2769 0.069 Uiso 0.464(10) 1 calc R U P A 2
H12F H 0.7642 0.2824 0.3410 0.069 Uiso 0.464(10) 1 calc R U P A 2
C13C C 0.5825(9) 0.3027(16) 0.2313(5) 0.0372(17) Uani 0.464(10) 1 d D U P A 2
H13C H 0.5210 0.3117 0.2135 0.045 Uiso 0.464(10) 1 calc R U P A 2
H13D H 0.5953 0.2098 0.2485 0.045 Uiso 0.464(10) 1 calc R U P A 2
C14C C 0.6300(11) 0.330(2) 0.1865(5) 0.0348(15) Uani 0.464(10) 1 d D U P A 2
H14C H 0.5903 0.3535 0.1482 0.042 Uiso 0.464(10) 1 calc R U P A 2
H14D H 0.6634 0.2491 0.1823 0.042 Uiso 0.464(10) 1 calc R U P A 2
C15C C 0.6884(11) 0.4546(19) 0.2115(7) 0.0313(13) Uani 0.464(10) 1 d D U P A 2
C16C C 0.7614(17) 0.471(5) 0.1866(13) 0.032(2) Uani 0.464(10) 1 d D U P A 2
H16D H 0.8062 0.4063 0.2059 0.048 Uiso 0.464(10) 1 calc R U P A 2
H16E H 0.7828 0.5652 0.1930 0.048 Uiso 0.464(10) 1 calc R U P A 2
H16F H 0.7421 0.4514 0.1450 0.048 Uiso 0.464(10) 1 calc R U P A 2
C17C C 0.6499(16) 0.407(2) 0.0327(10) 0.0292(18) Uani 0.464(10) 1 d D U P A 2
H17C H 0.6095 0.3816 0.0513 0.035 Uiso 0.464(10) 1 calc R U P A 2
C18C C 0.6693(12) 0.314(2) -0.0043(8) 0.0325(18) Uani 0.464(10) 1 d D U P A 2
H18C H 0.6522 0.2209 -0.0057 0.039 Uiso 0.464(10) 1 calc R U P A 2
C19C C 0.7161(9) 0.3645(16) -0.0403(6) 0.0352(17) Uani 0.464(10) 1 d D U P A 2
H19C H 0.7192 0.3137 -0.0732 0.042 Uiso 0.464(10) 1 calc R U P A 2
C20C C 0.7571(9) 0.4891(16) -0.0263(6) 0.0319(17) Uani 0.464(10) 1 d D U P A 2
H20C H 0.7959 0.5185 -0.0456 0.038 Uiso 0.464(10) 1 calc R U P A 2
C21C C 0.741(2) 0.572(3) 0.0166(15) 0.0289(16) Uani 0.464(10) 1 d D U P A 2
C22C C 0.7818(12) 0.711(2) 0.0301(8) 0.0291(16) Uani 0.464(10) 1 d D U P A 2
H22C H 0.8421 0.7032 0.0334 0.035 Uiso 0.464(10) 1 calc R U P A 2
H22D H 0.7557 0.7749 -0.0022 0.035 Uiso 0.464(10) 1 calc R U P A 2
C23C C 0.8194(17) 0.872(3) 0.1070(11) 0.0378(11) Uani 0.464(10) 1 d D U P A 2
C24C C 0.8891(10) 0.9383(19) 0.0858(6) 0.0481(16) Uani 0.464(10) 1 d D U P A 2
H24C H 0.9380 0.8763 0.0918 0.058 Uiso 0.464(10) 1 calc R U P A 2
H24D H 0.8679 0.9643 0.0444 0.058 Uiso 0.464(10) 1 calc R U P A 2
C25C C 0.9111(10) 1.0653(16) 0.1250(6) 0.0500(18) Uani 0.464(10) 1 d D U P A 2
H25C H 0.9643 1.1128 0.1253 0.060 Uiso 0.464(10) 1 calc R U P A 2
C26C C 0.9105(10) 1.0043(17) 0.1838(6) 0.0456(19) Uani 0.464(10) 1 d D U P A 2
C27C C 0.9636(11) 0.8790(19) 0.2089(8) 0.063(3) Uani 0.464(10) 1 d D U P A 2
H27D H 0.9442 0.7999 0.1833 0.094 Uiso 0.464(10) 1 calc R U P A 2
H27E H 0.9583 0.8585 0.2473 0.094 Uiso 0.464(10) 1 calc R U P A 2
H27F H 1.0226 0.8980 0.2123 0.094 Uiso 0.464(10) 1 calc R U P A 2
C28C C 0.9271(18) 1.112(2) 0.2315(7) 0.061(4) Uani 0.464(10) 1 d D U P A 2
H28D H 0.9855 1.1436 0.2409 0.091 Uiso 0.464(10) 1 calc R U P A 2
H28E H 0.9175 1.0718 0.2660 0.091 Uiso 0.464(10) 1 calc R U P A 2
H28F H 0.8892 1.1903 0.2182 0.091 Uiso 0.464(10) 1 calc R U P A 2
C29C C 0.8305(10) 1.1611(17) 0.1103(6) 0.057(2) Uani 0.464(10) 1 d D U P A 2
H29C H 0.8445 1.2532 0.1280 0.068 Uiso 0.464(10) 1 calc R U P A 2
H29D H 0.8053 1.1717 0.0679 0.068 Uiso 0.464(10) 1 calc R U P A 2
C30C C 0.7722(10) 1.0848(16) 0.1365(6) 0.049(2) Uani 0.464(10) 1 d D U P A 2
H30C H 0.7178 1.0660 0.1068 0.059 Uiso 0.464(10) 1 calc R U P A 2
H30D H 0.7616 1.1389 0.1682 0.059 Uiso 0.464(10) 1 calc R U P A 2
C31C C 0.8179(10) 0.9490(16) 0.1599(7) 0.0417(15) Uani 0.464(10) 1 d D U P A 2
C32C C 0.7891(13) 0.8761(17) 0.2045(8) 0.054(3) Uani 0.464(10) 1 d D U P A 2
H32D H 0.7287 0.8580 0.1892 0.081 Uiso 0.464(10) 1 calc R U P A 2
H32E H 0.8002 0.9334 0.2393 0.081 Uiso 0.464(10) 1 calc R U P A 2
H32F H 0.8194 0.7887 0.2143 0.081 Uiso 0.464(10) 1 calc R U P A 2
N1C N 0.5739(13) 0.8392(19) 0.0685(7) 0.0268(17) Uani 0.464(10) 1 d D U P A 2
N2C N 0.617(2) 0.667(3) 0.1636(13) 0.0284(8) Uani 0.464(10) 1 d D U P A 2
N3C N 0.686(2) 0.532(2) 0.0437(15) 0.0250(14) Uani 0.464(10) 1 d D U P A 2
N4C N 0.7729(17) 0.769(3) 0.0846(15) 0.0284(9) Uani 0.464(10) 1 d D U P A 2
Cu2 Cu 0.6777(10) 0.684(2) 0.6021(7) 0.0331(6) Uani 0.353(10) 1 d D U P B 1
C1B C 0.573(2) 0.916(3) 0.5297(11) 0.0382(17) Uani 0.353(10) 1 d D U P B 1
H1B H 0.5910 0.8838 0.4982 0.046 Uiso 0.353(10) 1 calc R U P B 1
C2B C 0.533(2) 1.043(3) 0.5259(10) 0.041(2) Uani 0.353(10) 1 d D U P B 1
H2B H 0.5206 1.0949 0.4912 0.049 Uiso 0.353(10) 1 calc R U P B 1
C3B C 0.5115(17) 1.091(3) 0.5721(10) 0.041(2) Uani 0.353(10) 1 d D U P B 1
H3B H 0.4860 1.1789 0.5702 0.049 Uiso 0.353(10) 1 calc R U P B 1
C4B C 0.527(2) 1.012(3) 0.6225(12) 0.0400(18) Uani 0.353(10) 1 d D U P B 1
H4B H 0.5126 1.0451 0.6553 0.048 Uiso 0.353(10) 1 calc R U P B 1
C5B C 0.563(3) 0.882(4) 0.6233(15) 0.0371(15) Uani 0.353(10) 1 d D U P B 1
C6B C 0.5801(14) 0.789(2) 0.6750(10) 0.0341(16) Uani 0.353(10) 1 d D U P B 1
H6B1 H 0.6008 0.8445 0.7107 0.041 Uiso 0.353(10) 1 calc R U P B 1
H6B2 H 0.5269 0.7446 0.6754 0.041 Uiso 0.353(10) 1 calc R U P B 1
C7B C 0.6576(12) 0.5937(19) 0.7164(8) 0.0333(15) Uani 0.353(10) 1 d D U P B 1
C8B C 0.6176(10) 0.5926(16) 0.7651(7) 0.0388(13) Uani 0.353(10) 1 d D U P B 1
H8B1 H 0.5558 0.5819 0.7499 0.047 Uiso 0.353(10) 1 calc R U P B 1
H8B2 H 0.6310 0.6775 0.7887 0.047 Uiso 0.353(10) 1 calc R U P B 1
C9B C 0.6590(8) 0.4655(17) 0.8001(6) 0.0388(13) Uani 0.353(10) 1 d D U P B 1
H9B H 0.6556 0.4631 0.8406 0.047 Uiso 0.353(10) 1 calc R U P B 1
C10B C 0.7495(9) 0.4798(18) 0.7960(7) 0.0439(15) Uani 0.353(10) 1 d D U P B 1
C11B C 0.7950(13) 0.613(2) 0.8195(10) 0.057(2) Uani 0.353(10) 1 d D U P B 1
H11G H 0.8017 0.6199 0.8611 0.085 Uiso 0.353(10) 1 calc R U P B 1
H11H H 0.7622 0.6914 0.7993 0.085 Uiso 0.353(10) 1 calc R U P B 1
H11I H 0.8504 0.6132 0.8134 0.085 Uiso 0.353(10) 1 calc R U P B 1
C12B C 0.8060(11) 0.359(2) 0.8241(8) 0.062(2) Uani 0.353(10) 1 d D U P B 1
H12G H 0.8571 0.3599 0.8121 0.093 Uiso 0.353(10) 1 calc R U P B 1
H12H H 0.7759 0.2721 0.8118 0.093 Uiso 0.353(10) 1 calc R U P B 1
H12I H 0.8212 0.3668 0.8664 0.093 Uiso 0.353(10) 1 calc R U P B 1
C13B C 0.6232(10) 0.3383(17) 0.7644(7) 0.0442(16) Uani 0.353(10) 1 d D U P B 1
H13E H 0.5613 0.3435 0.7484 0.053 Uiso 0.353(10) 1 calc R U P B 1
H13F H 0.6387 0.2531 0.7876 0.053 Uiso 0.353(10) 1 calc R U P B 1
C14B C 0.6666(10) 0.3453(18) 0.7151(7) 0.0409(14) Uani 0.353(10) 1 d D U P B 1
H14E H 0.7021 0.2632 0.7162 0.049 Uiso 0.353(10) 1 calc R U P B 1
H14F H 0.6240 0.3506 0.6765 0.049 Uiso 0.353(10) 1 calc R U P B 1
C15B C 0.7205(10) 0.4771(18) 0.7277(7) 0.0355(14) Uani 0.353(10) 1 d D U P B 1
C16B C 0.7901(16) 0.487(3) 0.6995(13) 0.033(2) Uani 0.353(10) 1 d D U P B 1
H16G H 0.7656 0.4864 0.6573 0.049 Uiso 0.353(10) 1 calc R U P B 1
H16H H 0.8282 0.4086 0.7115 0.049 Uiso 0.353(10) 1 calc R U P B 1
H16I H 0.8214 0.5729 0.7115 0.049 Uiso 0.353(10) 1 calc R U P B 1
C17B C 0.6337(19) 0.416(3) 0.5327(15) 0.0326(16) Uani 0.353(10) 1 d D U P B 1
H17B H 0.5948 0.3979 0.5535 0.039 Uiso 0.353(10) 1 calc R U P B 1
C18B C 0.6392(15) 0.325(3) 0.4908(14) 0.0356(18) Uani 0.353(10) 1 d D U P B 1
H18B H 0.6088 0.2407 0.4850 0.043 Uiso 0.353(10) 1 calc R U P B 1
C19B C 0.6901(12) 0.358(3) 0.4571(12) 0.0376(17) Uani 0.353(10) 1 d D U P B 1
H19B H 0.6957 0.2966 0.4280 0.045 Uiso 0.353(10) 1 calc R U P B 1
C20B C 0.7327(11) 0.482(2) 0.4658(9) 0.0347(15) Uani 0.353(10) 1 d D U P B 1
H20B H 0.7648 0.5086 0.4412 0.042 Uiso 0.353(10) 1 calc R U P B 1
C21B C 0.728(2) 0.566(3) 0.5112(15) 0.0321(14) Uani 0.353(10) 1 d D U P B 1
C22B C 0.7866(15) 0.688(2) 0.5276(10) 0.0360(17) Uani 0.353(10) 1 d D U P B 1
H22E H 0.8452 0.6556 0.5357 0.043 Uiso 0.353(10) 1 calc R U P B 1
H22F H 0.7748 0.7523 0.4944 0.043 Uiso 0.353(10) 1 calc R U P B 1
C23B C 0.821(2) 0.873(3) 0.5908(14) 0.0424(11) Uani 0.353(10) 1 d D U P B 1
C24B C 0.8822(15) 0.923(2) 0.5578(11) 0.0549(19) Uani 0.353(10) 1 d D U P B 1
H24E H 0.9286 0.8571 0.5610 0.066 Uiso 0.353(10) 1 calc R U P B 1
H24F H 0.8528 0.9418 0.5164 0.066 Uiso 0.353(10) 1 calc R U P B 1
C25B C 0.9131(13) 1.056(2) 0.5920(10) 0.0621(19) Uani 0.353(10) 1 d D U P B 1
H25B H 0.9668 1.0913 0.5871 0.074 Uiso 0.353(10) 1 calc R U P B 1
C26B C 0.9208(14) 1.016(3) 0.6539(10) 0.0603(14) Uani 0.353(10) 1 d D U P B 1
C27B C 0.981(3) 0.900(4) 0.6802(19) 0.077(4) Uani 0.353(10) 1 d D U P B 1
H27G H 0.9706 0.8222 0.6531 0.115 Uiso 0.353(10) 1 calc R U P B 1
H27H H 0.9712 0.8700 0.7165 0.115 Uiso 0.353(10) 1 calc R U P B 1
H27I H 1.0386 0.9317 0.6882 0.115 Uiso 0.353(10) 1 calc R U P B 1
C28B C 0.945(3) 1.142(3) 0.6941(12) 0.075(4) Uani 0.353(10) 1 d D U P B 1
H28G H 1.0064 1.1484 0.7093 0.112 Uiso 0.353(10) 1 calc R U P B 1
H28H H 0.9215 1.1320 0.7264 0.112 Uiso 0.353(10) 1 calc R U P B 1
H28I H 0.9228 1.2256 0.6723 0.112 Uiso 0.353(10) 1 calc R U P B 1
C29B C 0.8417(13) 1.163(2) 0.5760(10) 0.069(2) Uani 0.353(10) 1 d D U P B 1
H29E H 0.8620 1.2549 0.5915 0.083 Uiso 0.353(10) 1 calc R U P B 1
H29F H 0.8159 1.1690 0.5335 0.083 Uiso 0.353(10) 1 calc R U P B 1
C30B C 0.7822(12) 1.107(2) 0.6042(10) 0.067(2) Uani 0.353(10) 1 d D U P B 1
H30E H 0.7287 1.0814 0.5750 0.081 Uiso 0.353(10) 1 calc R U P B 1
H30F H 0.7704 1.1753 0.6310 0.081 Uiso 0.353(10) 1 calc R U P B 1
C31B C 0.8270(14) 0.973(2) 0.6392(9) 0.0547(15) Uani 0.353(10) 1 d D U P B 1
C32B C 0.7942(18) 0.919(3) 0.6841(11) 0.073(3) Uani 0.353(10) 1 d D U P B 1
H32G H 0.7365 0.8872 0.6666 0.109 Uiso 0.353(10) 1 calc R U P B 1
H32H H 0.7947 0.9924 0.7122 0.109 Uiso 0.353(10) 1 calc R U P B 1
H32I H 0.8293 0.8427 0.7039 0.109 Uiso 0.353(10) 1 calc R U P B 1
N1B N 0.588(3) 0.840(4) 0.5782(14) 0.0371(11) Uani 0.353(10) 1 d D U P B 1
N2B N 0.6431(15) 0.680(2) 0.6750(8) 0.0310(16) Uani 0.353(10) 1 d D U P B 1
N3B N 0.682(3) 0.531(3) 0.5456(17) 0.0295(10) Uani 0.353(10) 1 d D U P B 1
N4B N 0.779(2) 0.763(4) 0.5786(17) 0.0329(10) Uani 0.353(10) 1 d D U P B 1
Cu2' Cu 0.6685(5) 0.6787(10) 0.5983(3) 0.0331(6) Uani 0.647(10) 1 d D U P B 2
C1D C 0.5675(12) 0.9348(15) 0.5366(6) 0.0382(17) Uani 0.647(10) 1 d D U P B 2
H1D H 0.5856 0.9143 0.5039 0.046 Uiso 0.647(10) 1 calc R U P B 2
C2D C 0.5275(10) 1.0599(13) 0.5375(5) 0.041(2) Uani 0.647(10) 1 d D U P B 2
H2D H 0.5161 1.1205 0.5052 0.049 Uiso 0.647(10) 1 calc R U P B 2
C3D C 0.5049(8) 1.0945(13) 0.5855(5) 0.041(2) Uani 0.647(10) 1 d D U P B 2
H3D H 0.4787 1.1804 0.5877 0.049 Uiso 0.647(10) 1 calc R U P B 2
C4D C 0.5211(12) 1.0005(14) 0.6313(6) 0.0400(18) Uani 0.647(10) 1 d D U P B 2
H4D H 0.5069 1.0220 0.6654 0.048 Uiso 0.647(10) 1 calc R U P B 2
C5D C 0.5587(18) 0.8741(19) 0.6262(8) 0.0371(15) Uani 0.647(10) 1 d D U P B 2
C6D C 0.5676(7) 0.7660(10) 0.6718(5) 0.0341(16) Uani 0.647(10) 1 d D U P B 2
H6D1 H 0.5828 0.8105 0.7103 0.041 Uiso 0.647(10) 1 calc R U P B 2
H6D2 H 0.5130 0.7190 0.6656 0.041 Uiso 0.647(10) 1 calc R U P B 2
C7D C 0.6462(6) 0.5705(9) 0.7109(4) 0.0333(15) Uani 0.647(10) 1 d D U P B 2
C8D C 0.6015(5) 0.5569(8) 0.7566(4) 0.0388(13) Uani 0.647(10) 1 d D U P B 2
H8D1 H 0.5399 0.5493 0.7389 0.047 Uiso 0.647(10) 1 calc R U P B 2
H8D2 H 0.6142 0.6353 0.7839 0.047 Uiso 0.647(10) 1 calc R U P B 2
C9D C 0.6402(5) 0.4197(10) 0.7868(4) 0.0434(17) Uani 0.647(10) 1 d D U P B 2
H9D H 0.6339 0.4060 0.8263 0.052 Uiso 0.647(10) 1 calc R U P B 2
C10D C 0.7324(5) 0.4337(10) 0.7861(3) 0.0439(15) Uani 0.647(10) 1 d D U P B 2
C11D C 0.7804(7) 0.5556(12) 0.8191(5) 0.057(2) Uani 0.647(10) 1 d D U P B 2
H11J H 0.7776 0.5541 0.8590 0.085 Uiso 0.647(10) 1 calc R U P B 2
H11K H 0.7553 0.6411 0.8001 0.085 Uiso 0.647(10) 1 calc R U P B 2
H11L H 0.8391 0.5503 0.8195 0.085 Uiso 0.647(10) 1 calc R U P B 2
C12D C 0.7837(6) 0.3024(11) 0.8086(4) 0.062(2) Uani 0.647(10) 1 d D U P B 2
H12J H 0.8398 0.3115 0.8039 0.093 Uiso 0.647(10) 1 calc R U P B 2
H12K H 0.7551 0.2227 0.7865 0.093 Uiso 0.647(10) 1 calc R U P B 2
H12L H 0.7890 0.2895 0.8497 0.093 Uiso 0.647(10) 1 calc R U P B 2
C13D C 0.6043(5) 0.3029(9) 0.7443(4) 0.0442(16) Uani 0.647(10) 1 d D U P B 2
H13G H 0.5426 0.3108 0.7279 0.053 Uiso 0.647(10) 1 calc R U P B 2
H13H H 0.6184 0.2120 0.7631 0.053 Uiso 0.647(10) 1 calc R U P B 2
C14D C 0.6485(5) 0.3248(10) 0.6970(4) 0.0409(14) Uani 0.647(10) 1 d D U P B 2
H14G H 0.6069 0.3443 0.6590 0.049 Uiso 0.647(10) 1 calc R U P B 2
H14H H 0.6815 0.2427 0.6934 0.049 Uiso 0.647(10) 1 calc R U P B 2
C15D C 0.7070(5) 0.4514(9) 0.7189(3) 0.0355(14) Uani 0.647(10) 1 d D U P B 2
C16D C 0.7775(8) 0.4624(16) 0.6923(6) 0.033(2) Uani 0.647(10) 1 d D U P B 2
H16J H 0.7544 0.4592 0.6500 0.049 Uiso 0.647(10) 1 calc R U P B 2
H16K H 0.8166 0.3856 0.7056 0.049 Uiso 0.647(10) 1 calc R U P B 2
H16L H 0.8073 0.5496 0.7039 0.049 Uiso 0.647(10) 1 calc R U P B 2
C17D C 0.6452(9) 0.4050(14) 0.5305(8) 0.0326(16) Uani 0.647(10) 1 d D U P B 2
H17D H 0.6113 0.3743 0.5533 0.039 Uiso 0.647(10) 1 calc R U P B 2
C18D C 0.6557(7) 0.3182(15) 0.4884(7) 0.0356(18) Uani 0.647(10) 1 d D U P B 2
H18D H 0.6254 0.2342 0.4801 0.043 Uiso 0.647(10) 1 calc R U P B 2
C19D C 0.7112(5) 0.3547(13) 0.4583(6) 0.0376(17) Uani 0.647(10) 1 d D U P B 2
H19D H 0.7193 0.2972 0.4287 0.045 Uiso 0.647(10) 1 calc R U P B 2
C20D C 0.7538(5) 0.4764(12) 0.4725(4) 0.0347(15) Uani 0.647(10) 1 d D U P B 2
H20D H 0.7951 0.5017 0.4546 0.042 Uiso 0.647(10) 1 calc R U P B 2
C21D C 0.7364(12) 0.5630(18) 0.5135(8) 0.0321(14) Uani 0.647(10) 1 d D U P B 2
C22D C 0.7742(7) 0.7057(11) 0.5231(5) 0.0360(17) Uani 0.647(10) 1 d D U P B 2
H22G H 0.8330 0.7016 0.5221 0.043 Uiso 0.647(10) 1 calc R U P B 2
H22H H 0.7424 0.7669 0.4914 0.043 Uiso 0.647(10) 1 calc R U P B 2
C23D C 0.8186(13) 0.8696(17) 0.5951(8) 0.0424(11) Uani 0.647(10) 1 d D U P B 2
C24D C 0.8673(7) 0.9454(12) 0.5586(6) 0.0549(19) Uani 0.647(10) 1 d D U P B 2
H24G H 0.8298 0.9732 0.5202 0.066 Uiso 0.647(10) 1 calc R U P B 2
H24H H 0.9140 0.8889 0.5536 0.066 Uiso 0.647(10) 1 calc R U P B 2
C25D C 0.9000(7) 1.0717(12) 0.5985(6) 0.0621(19) Uani 0.647(10) 1 d D U P B 2
H25D H 0.9482 1.1204 0.5907 0.074 Uiso 0.647(10) 1 calc R U P B 2
C26D C 0.9206(8) 1.0100(15) 0.6586(6) 0.0603(14) Uani 0.647(10) 1 d D U P B 2
C27D C 0.9874(13) 0.899(2) 0.6694(10) 0.077(4) Uani 0.647(10) 1 d D U P B 2
H27J H 0.9643 0.8175 0.6462 0.115 Uiso 0.647(10) 1 calc R U P B 2
H27K H 1.0053 0.8742 0.7106 0.115 Uiso 0.647(10) 1 calc R U P B 2
H27L H 1.0358 0.9332 0.6585 0.115 Uiso 0.647(10) 1 calc R U P B 2
C28D C 0.9449(14) 1.1173(15) 0.7078(6) 0.075(4) Uani 0.647(10) 1 d D U P B 2
H28J H 0.9500 1.0719 0.7449 0.112 Uiso 0.647(10) 1 calc R U P B 2
H28K H 0.9014 1.1885 0.7007 0.112 Uiso 0.647(10) 1 calc R U P B 2
H28L H 0.9987 1.1595 0.7091 0.112 Uiso 0.647(10) 1 calc R U P B 2
C29D C 0.8229(7) 1.1634(12) 0.5926(5) 0.069(2) Uani 0.647(10) 1 d D U P B 2
H29G H 0.8396 1.2559 0.6092 0.083 Uiso 0.647(10) 1 calc R U P B 2
H29H H 0.7887 1.1731 0.5515 0.083 Uiso 0.647(10) 1 calc R U P B 2
C30D C 0.7763(6) 1.0857(11) 0.6267(5) 0.067(2) Uani 0.647(10) 1 d D U P B 2
H30G H 0.7193 1.0608 0.6019 0.081 Uiso 0.647(10) 1 calc R U P B 2
H30H H 0.7712 1.1415 0.6597 0.081 Uiso 0.647(10) 1 calc R U P B 2
C31D C 0.8306(7) 0.9517(11) 0.6491(5) 0.0547(15) Uani 0.647(10) 1 d D U P B 2
C32D C 0.8122(9) 0.8836(16) 0.6980(6) 0.073(3) Uani 0.647(10) 1 d D U P B 2
H32J H 0.7521 0.8627 0.6876 0.109 Uiso 0.647(10) 1 calc R U P B 2
H32K H 0.8277 0.9447 0.7318 0.109 Uiso 0.647(10) 1 calc R U P B 2
H32L H 0.8445 0.7981 0.7073 0.109 Uiso 0.647(10) 1 calc R U P B 2
N1D N 0.5822(16) 0.841(2) 0.5795(8) 0.0371(11) Uani 0.647(10) 1 d D U P B 2
N2D N 0.6329(8) 0.6618(11) 0.6709(4) 0.0310(16) Uani 0.647(10) 1 d D U P B 2
N3D N 0.6803(15) 0.5320(16) 0.5415(9) 0.0295(10) Uani 0.647(10) 1 d D U P B 2
N4D N 0.7726(13) 0.763(2) 0.5792(9) 0.0329(10) Uani 0.647(10) 1 d D U P B 2
P1 P 0.64343(7) 0.95508(15) 0.37562(5) 0.0444(3) Uani 1 1 d . . . . .
F1 F 0.6057(3) 0.9236(4) 0.30885(13) 0.0854(11) Uani 1 1 d . . . . .
F2 F 0.7332(2) 0.9599(7) 0.3697(2) 0.1252(19) Uani 1 1 d . . . . .
F3 F 0.6819(2) 0.9895(3) 0.44353(12) 0.0648(8) Uani 1 1 d . . . . .
F4 F 0.5523(2) 0.9527(6) 0.38365(17) 0.0963(12) Uani 1 1 d . . . . .
F5 F 0.6313(3) 1.1138(4) 0.36218(14) 0.0954(14) Uani 1 1 d . . . . .
F6 F 0.6512(3) 0.7969(4) 0.38936(17) 0.0953(13) Uani 1 1 d . . . . .
P2 P 0.6780(9) 0.9533(17) 0.8888(8) 0.048(3) Uani 0.271(8) 1 d D U P C 1
F7 F 0.6469(15) 0.913(3) 0.8225(9) 0.068(6) Uani 0.271(8) 1 d D U P C 1
F8 F 0.7187(16) 0.995(3) 0.9558(9) 0.060(6) Uani 0.271(8) 1 d D U P C 1
F9 F 0.7245(10) 1.0838(13) 0.8739(5) 0.070(4) Uani 0.271(8) 1 d D U P C 1
F10 F 0.5972(9) 1.0433(17) 0.8852(6) 0.081(4) Uani 0.271(8) 1 d D U P C 1
F11 F 0.7598(8) 0.8671(16) 0.8954(6) 0.066(3) Uani 0.271(8) 1 d D U P C 1
F12 F 0.6372(11) 0.8205(18) 0.9068(8) 0.073(4) Uani 0.271(8) 1 d D U P C 1
P2' P 0.6630(3) 0.9560(5) 0.8829(2) 0.0358(7) Uani 0.729(8) 1 d D U P C 2
F7' F 0.6250(5) 0.9295(10) 0.8149(3) 0.0546(17) Uani 0.729(8) 1 d D U P C 2
F8' F 0.6969(6) 0.9861(11) 0.9512(3) 0.0483(17) Uani 0.729(8) 1 d D U P C 2
F9' F 0.6555(4) 1.1168(4) 0.86997(18) 0.0685(16) Uani 0.729(8) 1 d D U P C 2
F10' F 0.5695(3) 0.9563(7) 0.8879(2) 0.0689(15) Uani 0.729(8) 1 d D U P C 2
F11' F 0.7545(3) 0.9563(8) 0.8789(2) 0.0747(17) Uani 0.729(8) 1 d D U P C 2
F12' F 0.6674(5) 0.7951(6) 0.8959(3) 0.0699(18) Uani 0.729(8) 1 d D U P C 2
C1S C 0.9782(7) 0.2620(12) 1.0036(5) 0.192(7) Uani 1 1 d . . . . .
H1S1 H 1.0360 0.2347 1.0240 0.289 Uiso 1 1 calc R U . . .
H1S2 H 0.9452 0.2642 1.0309 0.289 Uiso 1 1 calc R U . . .
H1S3 H 0.9782 0.3536 0.9867 0.289 Uiso 1 1 calc R U . . .
C2S C 0.9407(4) 0.1617(9) 0.9570(3) 0.089(2) Uani 1 1 d . . . . .
H2S1 H 0.9231 0.0782 0.9738 0.107 Uiso 1 1 calc R U . . .
H2S2 H 0.8903 0.2023 0.9289 0.107 Uiso 1 1 calc R U . . .
O1S O 0.9989(2) 0.1268(5) 0.9289(2) 0.0841(13) Uani 1 1 d . . . . .
C3S C 0.9672(4) 0.0339(7) 0.8820(3) 0.0760(17) Uani 1 1 d . . . . .
H3S1 H 0.9230 0.0792 0.8505 0.091 Uiso 1 1 calc R U . . .
H3S2 H 0.9425 -0.0479 0.8951 0.091 Uiso 1 1 calc R U . . .
C4S C 1.0380(5) -0.0074(8) 0.8610(3) 0.106(3) Uani 1 1 d . . . . .
H4S1 H 1.0617 0.0743 0.8480 0.159 Uiso 1 1 calc R U . . .
H4S2 H 1.0181 -0.0719 0.8287 0.159 Uiso 1 1 calc R U . . .
H4S3 H 1.0814 -0.0519 0.8926 0.159 Uiso 1 1 calc R U . . .

loop_
_atom_site_aniso_label
_atom_site_aniso_U_11
_atom_site_aniso_U_22
_atom_site_aniso_U_33
_atom_site_aniso_U_23
_atom_site_aniso_U_13
_atom_site_aniso_U_12
Cu1 0.0302(2) 0.0295(3) 0.0365(3) -0.0008(3) 0.01719(19) 0.0009(3)
C1A 0.027(2) 0.029(3) 0.027(4) -0.004(3) 0.004(3) -0.005(3)
C2A 0.028(2) 0.026(3) 0.025(5) -0.003(3) 0.001(4) -0.006(2)
C3A 0.029(2) 0.025(3) 0.028(5) -0.008(4) 0.002(4) -0.002(2)
C4A 0.028(3) 0.028(2) 0.029(5) -0.008(3) 0.004(4) -0.0001(19)
C5A 0.023(3) 0.027(2) 0.029(4) -0.005(3) 0.006(3) -0.0028(19)
C6A 0.024(3) 0.029(2) 0.032(4) -0.003(3) 0.010(3) 0.003(2)
C7A 0.0284(19) 0.0344(19) 0.0336(18) 0.0015(16) 0.0139(16) 0.0003(15)
C8A 0.035(2) 0.043(3) 0.039(2) 0.007(2) 0.0195(18) 0.005(2)
C9A 0.035(2) 0.043(3) 0.039(2) 0.007(2) 0.0195(18) 0.005(2)
C10A 0.030(2) 0.045(4) 0.032(3) 0.008(3) 0.013(2) 0.007(3)
C11A 0.048(4) 0.064(9) 0.036(2) 0.002(6) 0.013(2) 0.000(6)
C12A 0.043(4) 0.062(7) 0.036(6) 0.015(5) 0.017(4) 0.022(5)
C13A 0.032(3) 0.040(3) 0.040(4) 0.009(3) 0.012(3) -0.001(2)
C14A 0.033(3) 0.037(2) 0.033(4) 0.010(4) 0.007(3) 0.001(2)
C15A 0.027(2) 0.039(2) 0.031(3) 0.008(2) 0.014(2) 0.0033(19)
C16A 0.025(4) 0.041(3) 0.031(6) 0.007(4) 0.012(4) 0.007(3)
C17A 0.027(3) 0.028(2) 0.029(4) 0.005(2) 0.003(3) 0.001(2)
C18A 0.038(3) 0.028(3) 0.026(4) 0.003(3) 0.001(3) 0.001(2)
C19A 0.041(4) 0.033(3) 0.029(4) 0.004(3) 0.006(3) 0.010(3)
C20A 0.034(4) 0.036(3) 0.027(4) 0.003(3) 0.011(3) 0.007(3)
C21A 0.030(3) 0.029(2) 0.028(3) 0.003(2) 0.009(2) 0.003(2)
C22A 0.026(3) 0.029(3) 0.035(3) 0.001(2) 0.013(2) 0.001(2)
C23A 0.0255(16) 0.0321(19) 0.051(3) -0.002(2) 0.0049(19) -0.0001(14)
C24A 0.043(3) 0.045(3) 0.055(4) -0.007(3) 0.013(3) -0.015(2)
C25A 0.047(2) 0.044(2) 0.061(4) -0.007(4) 0.020(3) -0.015(2)
C26A 0.037(2) 0.037(3) 0.057(4) -0.008(3) 0.005(3) -0.007(2)
C27A 0.054(5) 0.049(6) 0.067(8) -0.004(5) -0.009(4) 0.006(4)
C28A 0.061(4) 0.039(5) 0.070(8) -0.010(6) 0.001(6) -0.013(4)
C29A 0.065(3) 0.037(3) 0.064(5) 0.005(4) 0.012(4) -0.003(3)
C30A 0.042(2) 0.036(3) 0.066(5) -0.004(4) 0.012(4) 0.004(2)
C31A 0.0365(18) 0.030(3) 0.057(3) -0.006(3) 0.011(2) -0.008(2)
C32A 0.075(6) 0.031(7) 0.057(6) -0.009(5) 0.022(5) -0.013(5)
N1A 0.022(2) 0.027(3) 0.028(4) -0.002(3) 0.003(3) -0.004(2)
N2A 0.025(2) 0.0285(18) 0.0341(14) 0.0011(13) 0.0125(15) 0.0032(13)
N3A 0.022(2) 0.0273(18) 0.025(3) 0.0016(18) 0.005(2) 0.0009(16)
N4A 0.0230(14) 0.0259(18) 0.0350(16) -0.0006(15) 0.0068(12) -0.0009(13)
Cu1' 0.0302(2) 0.0295(3) 0.0365(3) -0.0008(3) 0.01719(19) 0.0009(3)
C1C 0.027(2) 0.029(3) 0.027(4) -0.004(3) 0.004(3) -0.005(3)
C2C 0.028(2) 0.026(3) 0.025(5) -0.003(3) 0.001(4) -0.006(2)
C3C 0.029(2) 0.025(3) 0.028(5) -0.008(4) 0.002(4) -0.002(2)
C4C 0.028(3) 0.028(2) 0.029(5) -0.008(3) 0.004(4) -0.0001(19)
C5C 0.023(3) 0.027(2) 0.029(4) -0.005(3) 0.006(3) -0.0028(19)
C6C 0.024(3) 0.029(2) 0.032(4) -0.003(3) 0.010(3) 0.003(2)
C7C 0.0284(19) 0.0344(19) 0.0336(18) 0.0015(16) 0.0139(16) 0.0003(15)
C8C 0.035(2) 0.043(3) 0.039(2) 0.007(2) 0.0195(18) 0.005(2)
C9C 0.034(4) 0.044(5) 0.030(4) 0.009(4) 0.017(3) 0.003(4)
C10C 0.030(2) 0.045(4) 0.032(3) 0.008(3) 0.013(2) 0.007(3)
C11C 0.048(4) 0.064(9) 0.036(2) 0.002(6) 0.013(2) 0.000(6)
C12C 0.043(4) 0.062(7) 0.036(6) 0.015(5) 0.017(4) 0.022(5)
C13C 0.032(3) 0.040(3) 0.040(4) 0.009(3) 0.012(3) -0.001(2)
C14C 0.033(3) 0.037(2) 0.033(4) 0.010(4) 0.007(3) 0.001(2)
C15C 0.027(2) 0.039(2) 0.031(3) 0.008(2) 0.014(2) 0.0033(19)
C16C 0.025(4) 0.041(3) 0.031(6) 0.007(4) 0.012(4) 0.007(3)
C17C 0.027(3) 0.028(2) 0.029(4) 0.005(2) 0.003(3) 0.001(2)
C18C 0.038(3) 0.028(3) 0.026(4) 0.003(3) 0.001(3) 0.001(2)
C19C 0.041(4) 0.033(3) 0.029(4) 0.004(3) 0.006(3) 0.010(3)
C20C 0.034(4) 0.036(3) 0.027(4) 0.003(3) 0.011(3) 0.007(3)
C21C 0.030(3) 0.029(2) 0.028(3) 0.003(2) 0.009(2) 0.003(2)
C22C 0.026(3) 0.029(3) 0.035(3) 0.001(2) 0.013(2) 0.001(2)
C23C 0.0255(16) 0.0321(19) 0.051(3) -0.002(2) 0.0049(19) -0.0001(14)
C24C 0.043(3) 0.045(3) 0.055(4) -0.007(3) 0.013(3) -0.015(2)
C25C 0.047(2) 0.044(2) 0.061(4) -0.007(4) 0.020(3) -0.015(2)
C26C 0.037(2) 0.037(3) 0.057(4) -0.008(3) 0.005(3) -0.007(2)
C27C 0.054(5) 0.049(6) 0.067(8) -0.004(5) -0.009(4) 0.006(4)
C28C 0.061(4) 0.039(5) 0.070(8) -0.010(6) 0.001(6) -0.013(4)
C29C 0.065(3) 0.037(3) 0.064(5) 0.005(4) 0.012(4) -0.003(3)
C30C 0.042(2) 0.036(3) 0.066(5) -0.004(4) 0.012(4) 0.004(2)
C31C 0.0365(18) 0.030(3) 0.057(3) -0.006(3) 0.011(2) -0.008(2)
C32C 0.075(6) 0.031(7) 0.057(6) -0.009(5) 0.022(5) -0.013(5)
N1C 0.022(2) 0.027(3) 0.028(4) -0.002(3) 0.003(3) -0.004(2)
N2C 0.025(2) 0.0285(18) 0.0341(14) 0.0011(13) 0.0125(15) 0.0032(13)
N3C 0.022(2) 0.0273(18) 0.025(3) 0.0016(18) 0.005(2) 0.0009(16)
N4C 0.0230(14) 0.0259(18) 0.0350(16) -0.0006(15) 0.0068(12) -0.0009(13)
Cu2 0.0266(16) 0.0362(7) 0.0396(10) -0.0023(7) 0.0147(11) -0.0009(10)
C1B 0.028(3) 0.039(4) 0.050(3) 0.009(3) 0.015(2) 0.002(3)
C2B 0.032(3) 0.036(3) 0.060(4) 0.007(3) 0.021(3) 0.001(2)
C3B 0.032(3) 0.032(2) 0.068(5) 0.006(3) 0.028(3) -0.0023(19)
C4B 0.034(3) 0.030(3) 0.065(4) 0.005(3) 0.029(3) -0.002(2)
C5B 0.030(3) 0.033(3) 0.055(2) 0.0026(19) 0.0235(18) -0.001(2)
C6B 0.032(3) 0.027(3) 0.049(2) -0.005(3) 0.023(2) -0.006(3)
C7B 0.029(3) 0.034(3) 0.038(2) -0.002(2) 0.013(2) -0.007(2)
C8B 0.036(3) 0.043(3) 0.043(3) 0.001(3) 0.019(2) -0.006(2)
C9B 0.036(3) 0.043(3) 0.043(3) 0.001(3) 0.019(2) -0.006(2)
C10B 0.038(3) 0.052(4) 0.041(3) 0.007(3) 0.012(2) -0.007(3)
C11B 0.045(4) 0.085(8) 0.040(3) -0.003(5) 0.011(3) -0.010(5)
C12B 0.051(5) 0.083(7) 0.051(5) 0.025(5) 0.016(3) 0.008(4)
C13B 0.039(3) 0.042(4) 0.050(4) 0.008(3) 0.011(3) -0.010(3)
C14B 0.036(3) 0.035(3) 0.048(4) 0.004(3) 0.007(3) -0.004(2)
C15B 0.031(3) 0.039(3) 0.037(3) 0.002(2) 0.012(2) -0.005(2)
C16B 0.028(4) 0.033(6) 0.038(4) -0.001(3) 0.010(4) -0.005(3)
C17B 0.027(4) 0.032(3) 0.040(2) 0.0028(19) 0.012(2) 0.000(3)
C18B 0.027(4) 0.034(2) 0.044(2) -0.0015(18) 0.007(3) 0.000(3)
C19B 0.028(4) 0.046(2) 0.0358(19) -0.0085(19) 0.005(3) 0.001(4)
C20B 0.024(4) 0.049(3) 0.029(3) -0.003(2) 0.005(3) -0.002(3)
C21B 0.028(3) 0.039(2) 0.029(2) 0.0021(17) 0.009(2) -0.002(2)
C22B 0.032(3) 0.038(3) 0.041(2) 0.004(2) 0.016(2) -0.004(3)
C23B 0.0260(19) 0.033(2) 0.064(3) -0.002(2) 0.0067(18) 0.0012(15)
C24B 0.041(4) 0.041(4) 0.079(3) 0.002(3) 0.011(3) -0.008(3)
C25B 0.045(3) 0.040(3) 0.088(3) 0.005(3) 0.001(3) -0.010(3)
C26B 0.043(2) 0.038(2) 0.085(3) -0.002(2) -0.004(2) -0.0093(19)
C27B 0.038(4) 0.058(4) 0.116(8) 0.012(5) -0.003(5) 0.004(3)
C28B 0.071(4) 0.044(6) 0.085(7) 0.000(5) -0.014(6) -0.017(5)
C29B 0.055(4) 0.044(3) 0.095(5) 0.002(4) 0.001(3) 0.000(3)
C30B 0.048(3) 0.050(4) 0.094(5) -0.013(4) 0.006(4) 0.003(3)
C31B 0.040(2) 0.040(3) 0.076(3) -0.007(3) 0.005(2) -0.003(2)
C32B 0.075(7) 0.072(8) 0.066(6) -0.024(5) 0.014(5) -0.019(5)
N1B 0.027(3) 0.0374(18) 0.0494(19) 0.0042(16) 0.0158(15) -0.0001(17)
N2B 0.029(3) 0.027(3) 0.0400(19) -0.003(2) 0.016(2) -0.008(3)
N3B 0.0268(16) 0.0323(17) 0.029(3) 0.0035(16) 0.0073(19) -0.0003(12)
N4B 0.026(3) 0.0306(17) 0.0436(16) -0.0023(14) 0.0119(16) -0.0030(17)
Cu2' 0.0266(16) 0.0362(7) 0.0396(10) -0.0023(7) 0.0147(11) -0.0009(10)
C1D 0.028(3) 0.039(4) 0.050(3) 0.009(3) 0.015(2) 0.002(3)
C2D 0.032(3) 0.036(3) 0.060(4) 0.007(3) 0.021(3) 0.001(2)
C3D 0.032(3) 0.032(2) 0.068(5) 0.006(3) 0.028(3) -0.0023(19)
C4D 0.034(3) 0.030(3) 0.065(4) 0.005(3) 0.029(3) -0.002(2)
C5D 0.030(3) 0.033(3) 0.055(2) 0.0026(19) 0.0235(18) -0.001(2)
C6D 0.032(3) 0.027(3) 0.049(2) -0.005(3) 0.023(2) -0.006(3)
C7D 0.029(3) 0.034(3) 0.038(2) -0.002(2) 0.013(2) -0.007(2)
C8D 0.036(3) 0.043(3) 0.043(3) 0.001(3) 0.019(2) -0.006(2)
C9D 0.037(3) 0.052(4) 0.043(3) 0.006(3) 0.016(3) -0.011(3)
C10D 0.038(3) 0.052(4) 0.041(3) 0.007(3) 0.012(2) -0.007(3)
C11D 0.045(4) 0.085(8) 0.040(3) -0.003(5) 0.011(3) -0.010(5)
C12D 0.051(5) 0.083(7) 0.051(5) 0.025(5) 0.016(3) 0.008(4)
C13D 0.039(3) 0.042(4) 0.050(4) 0.008(3) 0.011(3) -0.010(3)
C14D 0.036(3) 0.035(3) 0.048(4) 0.004(3) 0.007(3) -0.004(2)
C15D 0.031(3) 0.039(3) 0.037(3) 0.002(2) 0.012(2) -0.005(2)
C16D 0.028(4) 0.033(6) 0.038(4) -0.001(3) 0.010(4) -0.005(3)
C17D 0.027(4) 0.032(3) 0.040(2) 0.0028(19) 0.012(2) 0.000(3)
C18D 0.027(4) 0.034(2) 0.044(2) -0.0015(18) 0.007(3) 0.000(3)
C19D 0.028(4) 0.046(2) 0.0358(19) -0.0085(19) 0.005(3) 0.001(4)
C20D 0.024(4) 0.049(3) 0.029(3) -0.003(2) 0.005(3) -0.002(3)
C21D 0.028(3) 0.039(2) 0.029(2) 0.0021(17) 0.009(2) -0.002(2)
C22D 0.032(3) 0.038(3) 0.041(2) 0.004(2) 0.016(2) -0.004(3)
C23D 0.0260(19) 0.033(2) 0.064(3) -0.002(2) 0.0067(18) 0.0012(15)
C24D 0.041(4) 0.041(4) 0.079(3) 0.002(3) 0.011(3) -0.008(3)
C25D 0.045(3) 0.040(3) 0.088(3) 0.005(3) 0.001(3) -0.010(3)
C26D 0.043(2) 0.038(2) 0.085(3) -0.002(2) -0.004(2) -0.0093(19)
C27D 0.038(4) 0.058(4) 0.116(8) 0.012(5) -0.003(5) 0.004(3)
C28D 0.071(4) 0.044(6) 0.085(7) 0.000(5) -0.014(6) -0.017(5)
C29D 0.055(4) 0.044(3) 0.095(5) 0.002(4) 0.001(3) 0.000(3)
C30D 0.048(3) 0.050(4) 0.094(5) -0.013(4) 0.006(4) 0.003(3)
C31D 0.040(2) 0.040(3) 0.076(3) -0.007(3) 0.005(2) -0.003(2)
C32D 0.075(7) 0.072(8) 0.066(6) -0.024(5) 0.014(5) -0.019(5)
N1D 0.027(3) 0.0374(18) 0.0494(19) 0.0042(16) 0.0158(15) -0.0001(17)
N2D 0.029(3) 0.027(3) 0.0400(19) -0.003(2) 0.016(2) -0.008(3)
N3D 0.0268(16) 0.0323(17) 0.029(3) 0.0035(16) 0.0073(19) -0.0003(12)
N4D 0.026(3) 0.0306(17) 0.0436(16) -0.0023(14) 0.0119(16) -0.0030(17)
P1 0.0582(6) 0.0349(6) 0.0434(5) 0.0006(6) 0.0201(5) -0.0066(7)
F1 0.125(3) 0.076(3) 0.0504(17) -0.0169(17) 0.0186(18) -0.010(2)
F2 0.069(2) 0.205(6) 0.116(3) -0.030(4) 0.051(2) -0.025(3)
F3 0.085(2) 0.057(2) 0.0472(15) 0.0016(14) 0.0118(14) -0.0038(16)
F4 0.064(2) 0.135(4) 0.098(3) 0.001(3) 0.0372(19) -0.002(2)
F5 0.174(4) 0.047(2) 0.0547(18) 0.0046(16) 0.017(2) -0.015(2)
F6 0.135(4) 0.042(2) 0.094(3) 0.0038(19) 0.012(2) -0.002(2)
P2 0.054(5) 0.040(4) 0.052(4) 0.000(3) 0.018(4) -0.001(3)
F7 0.066(11) 0.082(10) 0.046(7) -0.007(7) 0.000(7) 0.000(8)
F8 0.059(11) 0.052(9) 0.057(8) -0.007(6) -0.001(6) -0.002(8)
F9 0.091(8) 0.056(7) 0.055(6) 0.010(5) 0.012(6) -0.026(6)
F10 0.073(8) 0.076(9) 0.083(7) -0.006(7) 0.009(6) 0.035(7)
F11 0.067(6) 0.073(8) 0.062(6) 0.002(6) 0.026(5) 0.017(6)
F12 0.081(9) 0.060(8) 0.083(8) 0.004(7) 0.035(6) -0.032(7)
P2' 0.0414(14) 0.0314(13) 0.0356(13) -0.0010(10) 0.0133(11) -0.0065(11)
F7' 0.059(4) 0.062(4) 0.038(3) -0.009(3) 0.006(2) -0.003(3)
F8' 0.062(5) 0.049(3) 0.033(2) -0.001(2) 0.012(2) -0.003(3)
F9' 0.106(4) 0.040(2) 0.052(2) 0.0046(19) 0.013(2) -0.007(2)
F10' 0.048(2) 0.096(4) 0.069(2) 0.005(3) 0.0255(18) -0.005(3)
F11' 0.043(2) 0.113(5) 0.074(3) -0.010(3) 0.027(2) -0.008(3)
F12' 0.097(5) 0.037(3) 0.066(3) 0.001(2) 0.010(3) -0.003(3)
C1S 0.203(11) 0.232(14) 0.212(11) -0.146(11) 0.168(10) -0.122(10)
C2S 0.074(4) 0.115(6) 0.095(4) 0.025(5) 0.053(3) 0.012(4)
O1S 0.056(2) 0.096(3) 0.110(3) -0.023(3) 0.039(2) -0.012(2)
C3S 0.074(4) 0.073(4) 0.077(4) 0.003(3) 0.017(3) -0.006(3)
C4S 0.147(7) 0.085(6) 0.083(5) 0.009(4) 0.029(5) 0.047(5)

loop_
_atom_type_symbol
_atom_type_description
_atom_type_scat_dispersion_real
_atom_type_scat_dispersion_imag
_atom_type_scat_source
C C 0.0181 0.0091 'International Tables Vol C Tables 4.2.6.8 and 6.1.1.4'
H H 0.0000 0.0000 'International Tables Vol C Tables 4.2.6.8 and 6.1.1.4'
N N 0.0311 0.0180 'International Tables Vol C Tables 4.2.6.8 and 6.1.1.4'
F F 0.0727 0.0534 'International Tables Vol C Tables 4.2.6.8 and 6.1.1.4'
P P 0.2955 0.4335 'International Tables Vol C Tables 4.2.6.8 and 6.1.1.4'
Cu Cu -1.9646 0.5888 'International Tables Vol C Tables 4.2.6.8 and 6.1.1.4'
O O 0.0492 0.0322 'International Tables Vol C Tables 4.2.6.8 and 6.1.1.4'

loop_
_geom_angle_atom_site_label_1
_geom_angle_atom_site_label_2
_geom_angle_atom_site_label_3
_geom_angle
N2A Cu1 N3A 129.6(10)
N2A Cu1 N1A 82.5(5)
N3A Cu1 N1A 129.3(11)
N2A Cu1 N4A 132.4(13)
N3A Cu1 N4A 82.7(6)
N1A Cu1 N4A 103.9(9)
N1A C1A C2A 123.4(11)
N1A C1A H1A 118.3
C2A C1A H1A 118.3
C1A C2A C3A 119.1(11)
C1A C2A H2A 120.4
C3A C2A H2A 120.4
C4A C3A C2A 118.5(11)
C4A C3A H3A 120.7
C2A C3A H3A 120.7
C3A C4A C5A 119.0(11)
C3A C4A H4A 120.5
C5A C4A H4A 120.5
N1A C5A C4A 122.8(10)
N1A C5A C6A 117.6(10)
C4A C5A C6A 119.5(10)
N2A C6A C5A 112.4(9)
N2A C6A H6A1 109.1
C5A C6A H6A1 109.1
N2A C6A H6A2 109.1
C5A C6A H6A2 109.1
H6A1 C6A H6A2 107.9
N2A C7A C15A 126.4(13)
N2A C7A C8A 125.2(12)
C15A C7A C8A 108.2(9)
C7A C8A C9A 99.8(8)
C7A C8A H8A1 111.8
C9A C8A H8A1 111.8
C7A C8A H8A2 111.8
C9A C8A H8A2 111.8
H8A1 C8A H8A2 109.5
C10A C9A C8A 102.0(8)
C10A C9A C13A 103.9(8)
C8A C9A C13A 106.5(8)
C10A C9A H9A 114.4
C8A C9A H9A 114.4
C13A C9A H9A 114.4
C11A C10A C9A 115.3(12)
C11A C10A C12A 108.6(10)
C9A C10A C12A 111.6(10)
C11A C10A C15A 113.5(11)
C9A C10A C15A 94.1(7)
C12A C10A C15A 113.3(9)
C10A C11A H11A 109.5
C10A C11A H11B 109.5
H11A C11A H11B 109.5
C10A C11A H11C 109.5
H11A C11A H11C 109.5
H11B C11A H11C 109.5
C10A C12A H12A 109.5
C10A C12A H12B 109.5
H12A C12A H12B 109.5
C10A C12A H12C 109.5
H12A C12A H12C 109.5
H12B C12A H12C 109.5
C9A C13A C14A 102.9(8)
C9A C13A H13A 111.2
C14A C13A H13A 111.2
C9A C13A H13B 111.2
C14A C13A H13B 111.2
H13A C13A H13B 109.1
C15A C14A C13A 103.4(8)
C15A C14A H14A 111.1
C13A C14A H14A 111.1
C15A C14A H14B 111.1
C13A C14A H14B 111.1
H14A C14A H14B 109.0
C7A C15A C16A 118.6(14)
C7A C15A C14A 103.0(13)
C16A C15A C14A 115.3(14)
C7A C15A C10A 100.0(11)
C16A C15A C10A 114.7(12)
C14A C15A C10A 102.9(8)
C15A C16A H16A 109.5
C15A C16A H16B 109.5
H16A C16A H16B 109.5
C15A C16A H16C 109.5
H16A C16A H16C 109.5
H16B C16A H16C 109.5
N3A C17A C18A 123.6(13)
N3A C17A H17A 118.2
C18A C17A H17A 118.2
C17A C18A C19A 118.1(13)
C17A C18A H18A 120.9
C19A C18A H18A 120.9
C20A C19A C18A 117.2(11)
C20A C19A H19A 121.4
C18A C19A H19A 121.4
C19A C20A C21A 119.7(11)
C19A C20A H20A 120.2
C21A C20A H20A 120.2
N3A C21A C20A 123.2(11)
N3A C21A C22A 118.4(11)
C20A C21A C22A 118.3(12)
N4A C22A C21A 112.7(11)
N4A C22A H22A 109.1
C21A C22A H22A 109.1
N4A C22A H22B 109.1
C21A C22A H22B 109.1
H22A C22A H22B 107.8
N4A C23A C31A 127.9(12)
N4A C23A C24A 124.2(12)
C31A C23A C24A 107.6(9)
C25A C24A C23A 101.7(9)
C25A C24A H24A 111.4
C23A C24A H24A 111.4
C25A C24A H24B 111.4
C23A C24A H24B 111.4
H24A C24A H24B 109.3
C29A C25A C24A 107.3(10)
C29A C25A C26A 102.9(8)
C24A C25A C26A 101.9(8)
C29A C25A H25A 114.5
C24A C25A H25A 114.5
C26A C25A H25A 114.5
C28A C26A C27A 107.7(11)
C28A C26A C25A 113.7(10)
C27A C26A C25A 110.2(10)
C28A C26A C31A 114.0(11)
C27A C26A C31A 116.8(10)
C25A C26A C31A 94.0(7)
C26A C27A H27A 109.5
C26A C27A H27B 109.5
H27A C27A H27B 109.5
C26A C27A H27C 109.5
H27A C27A H27C 109.5
H27B C27A H27C 109.5
C26A C28A H28A 109.5
C26A C28A H28B 109.5
H28A C28A H28B 109.5
C26A C28A H28C 109.5
H28A C28A H28C 109.5
H28B C28A H28C 109.5
C25A C29A C30A 102.9(9)
C25A C29A H29A 111.2
C30A C29A H29A 111.2
C25A C29A H29B 111.2
C30A C29A H29B 111.2
H29A C29A H29B 109.1
C29A C30A C31A 106.3(8)
C29A C30A H30A 110.5
C31A C30A H30A 110.5
C29A C30A H30B 110.5
C31A C30A H30B 110.5
H30A C30A H30B 108.7
C23A C31A C32A 117.1(11)
C23A C31A C26A 99.6(10)
C32A C31A C26A 122.9(10)
C23A C31A C30A 103.3(12)
C32A C31A C30A 111.4(9)
C26A C31A C30A 99.6(8)
C31A C32A H32A 109.5
C31A C32A H32B 109.5
H32A C32A H32B 109.5
C31A C32A H32C 109.5
H32A C32A H32C 109.5
H32B C32A H32C 109.5
C1A N1A C5A 117.0(10)
C1A N1A Cu1 128.4(10)
C5A N1A Cu1 112.7(8)
C7A N2A C6A 112.8(11)
C7A N2A Cu1 134.2(11)
C6A N2A Cu1 113.0(8)
C21A N3A C17A 116.8(11)
C21A N3A Cu1 113.8(9)
C17A N3A Cu1 129.3(11)
C23A N4A C22A 112.0(12)
C23A N4A Cu1 136.5(13)
C22A N4A Cu1 109.1(8)
N2C Cu1' N3C 128.7(11)
N2C Cu1' N1C 84.2(6)
N3C Cu1' N1C 125.7(12)
N2C Cu1' N4C 133.8(15)
N3C Cu1' N4C 82.9(7)
N1C Cu1' N4C 104.5(11)
N1C C1C C2C 122.9(13)
N1C C1C H1C 118.6
C2C C1C H1C 118.6
C3C C2C C1C 117.9(12)
C3C C2C H2C 121.1
C1C C2C H2C 121.1
C2C C3C C4C 120.3(13)
C2C C3C H3C 119.9
C4C C3C H3C 119.9
C3C C4C C5C 118.9(13)
C3C C4C H4C 120.5
C5C C4C H4C 120.5
N1C C5C C4C 121.0(12)
N1C C5C C6C 116.8(12)
C4C C5C C6C 122.0(13)
N2C C6C C5C 112.1(12)
N2C C6C H6C1 109.2
C5C C6C H6C1 109.2
N2C C6C H6C2 109.2
C5C C6C H6C2 109.2
H6C1 C6C H6C2 107.9
N2C C7C C15C 125.7(14)
N2C C7C C8C 128.3(15)
C15C C7C C8C 105.5(10)
C7C C8C C9C 102.7(9)
C7C C8C H8C1 111.2
C9C C8C H8C1 111.2
C7C C8C H8C2 111.2
C9C C8C H8C2 111.2
H8C1 C8C H8C2 109.1
C13C C9C C8C 106.9(9)
C13C C9C C10C 104.1(9)
C8C C9C C10C 99.9(8)
C13C C9C H9C 114.8
C8C C9C H9C 114.8
C10C C9C H9C 114.8
C11C C10C C12C 107.2(12)
C11C C10C C15C 112.3(13)
C12C C10C C15C 115.1(11)
C11C C10C C9C 116.3(13)
C12C C10C C9C 112.3(12)
C15C C10C C9C 93.6(8)
C10C C11C H11D 109.5
C10C C11C H11E 109.5
H11D C11C H11E 109.5
C10C C11C H11F 109.5
H11D C11C H11F 109.5
H11E C11C H11F 109.5
C10C C12C H12D 109.5
C10C C12C H12E 109.5
H12D C12C H12E 109.5
C10C C12C H12F 109.5
H12D C12C H12F 109.5
H12E C12C H12F 109.5
C9C C13C C14C 102.7(9)
C9C C13C H13C 111.2
C14C C13C H13C 111.2
C9C C13C H13D 111.2
C14C C13C H13D 111.2
H13C C13C H13D 109.1
C13C C14C C15C 104.8(10)
C13C C14C H14C 110.8
C15C C14C H14C 110.8
C13C C14C H14D 110.8
C15C C14C H14D 110.8
H14C C14C H14D 108.9
C7C C15C C16C 116.1(17)
C7C C15C C14C 104.4(15)
C16C C15C C14C 114.1(16)
C7C C15C C10C 101.0(12)
C16C C15C C10C 117.2(14)
C14C C15C C10C 102.0(9)
C15C C16C H16D 109.5
C15C C16C H16E 109.5
H16D C16C H16E 109.5
C15C C16C H16F 109.5
H16D C16C H16F 109.5
H16E C16C H16F 109.5
N3C C17C C18C 122.7(16)
N3C C17C H17C 118.6
C18C C17C H17C 118.6
C17C C18C C19C 117.1(16)
C17C C18C H18C 121.4
C19C C18C H18C 121.4
C20C C19C C18C 118.2(13)
C20C C19C H19C 120.9
C18C C19C H19C 120.9
C19C C20C C21C 119.5(13)
C19C C20C H20C 120.2
C21C C20C H20C 120.2
N3C C21C C20C 120.9(13)
N3C C21C C22C 118.9(12)
C20C C21C C22C 120.1(14)
N4C C22C C21C 111.9(13)
N4C C22C H22C 109.2
C21C C22C H22C 109.2
N4C C22C H22D 109.2
C21C C22C H22D 109.2
H22C C22C H22D 107.9
N4C C23C C31C 126.2(14)
N4C C23C C24C 127.3(13)
C31C C23C C24C 106.5(10)
C25C C24C C23C 101.2(10)
C25C C24C H24C 111.5
C23C C24C H24C 111.5
C25C C24C H24D 111.5
C23C C24C H24D 111.5
H24C C24C H24D 109.3
C24C C25C C26C 101.2(10)
C24C C25C C29C 107.8(11)
C26C C25C C29C 101.0(10)
C24C C25C H25C 115.0
C26C C25C H25C 115.0
C29C C25C H25C 115.0
C28C C26C C27C 107.2(12)
C28C C26C C25C 112.6(11)
C27C C26C C25C 120.7(12)
C28C C26C C31C 116.7(13)
C27C C26C C31C 105.3(12)
C25C C26C C31C 94.1(9)
C26C C27C H27D 109.5
C26C C27C H27E 109.5
H27D C27C H27E 109.5
C26C C27C H27F 109.5
H27D C27C H27F 109.5
H27E C27C H27F 109.5
C26C C28C H28D 109.5
C26C C28C H28E 109.5
H28D C28C H28E 109.5
C26C C28C H28F 109.5
H28D C28C H28F 109.5
H28E C28C H28F 109.5
C30C C29C C25C 103.3(10)
C30C C29C H29C 111.1
C25C C29C H29C 111.1
C30C C29C H29D 111.1
C25C C29C H29D 111.1
H29C C29C H29D 109.1
C29C C30C C31C 105.3(10)
C29C C30C H30C 110.7
C31C C30C H30C 110.7
C29C C30C H30D 110.7
C31C C30C H30D 110.7
H30C C30C H30D 108.8
C32C C31C C23C 118.5(13)
C32C C31C C30C 116.2(11)
C23C C31C C30C 104.4(14)
C32C C31C C26C 113.2(12)
C23C C31C C26C 102.6(11)
C30C C31C C26C 99.5(10)
C31C C32C H32D 109.5
C31C C32C H32E 109.5
H32D C32C H32E 109.5
C31C C32C H32F 109.5
H32D C32C H32F 109.5
H32E C32C H32F 109.5
C1C N1C C5C 118.9(12)
C1C N1C Cu1' 127.0(12)
C5C N1C Cu1' 110.3(9)
C7C N2C C6C 117.7(14)
C7C N2C Cu1' 131.0(13)
C6C N2C Cu1' 110.2(9)
C21C N3C C17C 119.6(12)
C21C N3C Cu1' 112.2(11)
C17C N3C Cu1' 128.2(12)
C23C N4C C22C 117.4(14)
C23C N4C Cu1' 134.0(13)
C22C N4C Cu1' 106.7(10)
N2B Cu2 N3B 130.7(12)
N2B Cu2 N4B 135.7(13)
N3B Cu2 N4B 83.7(8)
N2B Cu2 N1B 83.4(8)
N3B Cu2 N1B 120.8(17)
N4B Cu2 N1B 103.3(14)
N1B C1B C2B 119.9(18)
N1B C1B H1B 120.0
C2B C1B H1B 120.0
C3B C2B C1B 119.6(18)
C3B C2B H2B 120.2
C1B C2B H2B 120.2
C2B C3B C4B 120.3(18)
C2B C3B H3B 119.8
C4B C3B H3B 119.8
C3B C4B C5B 118.1(18)
C3B C4B H4B 121.0
C5B C4B H4B 121.0
N1B C5B C4B 120.2(17)
N1B C5B C6B 118.2(16)
C4B C5B C6B 121.6(17)
N2B C6B C5B 112.4(15)
N2B C6B H6B1 109.1
C5B C6B H6B1 109.1
N2B C6B H6B2 109.1
C5B C6B H6B2 109.1
H6B1 C6B H6B2 107.9
N2B C7B C15B 126.4(15)
N2B C7B C8B 126.2(14)
C15B C7B C8B 107.3(11)
C7B C8B C9B 101.7(10)
C7B C8B H8B1 111.4
C9B C8B H8B1 111.4
C7B C8B H8B2 111.4
C9B C8B H8B2 111.4
H8B1 C8B H8B2 109.3
C13B C9B C8B 107.7(11)
C13B C9B C10B 105.0(11)
C8B C9B C10B 100.2(10)
C13B C9B H9B 114.2
C8B C9B H9B 114.2
C10B C9B H9B 114.2
C11B C10B C12B 108.3(13)
C11B C10B C9B 116.0(14)
C12B C10B C9B 112.6(12)
C11B C10B C15B 111.6(13)
C12B C10B C15B 114.0(13)
C9B C10B C15B 93.9(10)
C10B C11B H11G 109.5
C10B C11B H11H 109.5
H11G C11B H11H 109.5
C10B C11B H11I 109.5
H11G C11B H11I 109.5
H11H C11B H11I 109.5
C10B C12B H12G 109.5
C10B C12B H12H 109.5
H12G C12B H12H 109.5
C10B C12B H12I 109.5
H12G C12B H12I 109.5
H12H C12B H12I 109.5
C9B C13B C14B 101.7(10)
C9B C13B H13E 111.4
C14B C13B H13E 111.4
C9B C13B H13F 111.4
C14B C13B H13F 111.4
H13E C13B H13F 109.3
C15B C14B C13B 105.1(11)
C15B C14B H14E 110.7
C13B C14B H14E 110.7
C15B C14B H14F 110.7
C13B C14B H14F 110.7
H14E C14B H14F 108.8
C7B C15B C16B 117.0(16)
C7B C15B C14B 104.7(12)
C16B C15B C14B 116.4(14)
C7B C15B C10B 98.9(11)
C16B C15B C10B 115.8(15)
C14B C15B C10B 101.4(10)
C15B C16B H16G 109.5
C15B C16B H16H 109.5
H16G C16B H16H 109.5
C15B C16B H16I 109.5
H16G C16B H16I 109.5
H16H C16B H16I 109.5
N3B C17B C18B 122.3(19)
N3B C17B H17B 118.8
C18B C17B H17B 118.8
C17B C18B C19B 118.3(19)
C17B C18B H18B 120.8
C19B C18B H18B 120.8
C20B C19B C18B 119.7(18)
C20B C19B H19B 120.2
C18B C19B H19B 120.2
C19B C20B C21B 119.1(17)
C19B C20B H20B 120.5
C21B C20B H20B 120.5
N3B C21B C20B 121.3(16)
N3B C21B C22B 119.0(17)
C20B C21B C22B 118.9(16)
N4B C22B C21B 112.9(14)
N4B C22B H22E 109.0
C21B C22B H22E 109.0
N4B C22B H22F 109.0
C21B C22B H22F 109.0
H22E C22B H22F 107.8
N4B C23B C31B 128.6(17)
N4B C23B C24B 123.8(17)
C31B C23B C24B 107.5(13)
C25B C24B C23B 98.8(13)
C25B C24B H24E 112.0
C23B C24B H24E 112.0
C25B C24B H24F 112.0
C23B C24B H24F 112.0
H24E C24B H24F 109.7
C26B C25B C24B 103.4(15)
C26B C25B C29B 104.4(15)
C24B C25B C29B 108.8(15)
C26B C25B H25B 113.1
C24B C25B H25B 113.1
C29B C25B H25B 113.1
C25B C26B C27B 117(2)
C25B C26B C28B 110.4(18)
C27B C26B C28B 108.2(19)
C25B C26B C31B 93.6(12)
C27B C26B C31B 113(2)
C28B C26B C31B 114(2)
C26B C27B H27G 109.5
C26B C27B H27H 109.5
H27G C27B H27H 109.5
C26B C27B H27I 109.5
H27G C27B H27I 109.5
H27H C27B H27I 109.5
C26B C28B H28G 109.5
C26B C28B H28H 109.5
H28G C28B H28H 109.5
C26B C28B H28I 109.5
H28G C28B H28I 109.5
H28H C28B H28I 109.5
C30B C29B C25B 102.4(13)
C30B C29B H29E 111.3
C25B C29B H29E 111.3
C30B C29B H29F 111.3
C25B C29B H29F 111.3
H29E C29B H29F 109.2
C29B C30B C31B 105.8(13)
C29B C30B H30E 110.6
C31B C30B H30E 110.6
C29B C30B H30F 110.6
C31B C30B H30F 110.6
H30E C30B H30F 108.7
C32B C31B C23B 113.7(17)
C32B C31B C26B 120.3(17)
C23B C31B C26B 100.1(15)
C32B C31B C30B 117.6(17)
C23B C31B C30B 101.7(18)
C26B C31B C30B 100.4(13)
C31B C32B H32G 109.5
C31B C32B H32H 109.5
H32G C32B H32H 109.5
C31B C32B H32I 109.5
H32G C32B H32I 109.5
H32H C32B H32I 109.5
C5B N1B C1B 121.7(17)
C5B N1B Cu2 111.3(15)
C1B N1B Cu2 124.4(17)
C7B N2B C6B 115.8(14)
C7B N2B Cu2 131.7(14)
C6B N2B Cu2 112.0(11)
C21B N3B C17B 118.6(17)
C21B N3B Cu2 112.1(13)
C17B N3B Cu2 128.1(16)
C23B N4B C22B 114.9(16)
C23B N4B Cu2 133.7(18)
C22B N4B Cu2 109.6(11)
N2D Cu2' N3D 130.1(6)
N2D Cu2' N1D 83.5(4)
N3D Cu2' N1D 125.7(9)
N2D Cu2' N4D 134.6(7)
N3D Cu2' N4D 82.6(5)
N1D Cu2' N4D 102.6(7)
N1D C1D C2D 123.8(9)
N1D C1D H1D 118.1
C2D C1D H1D 118.1
C3D C2D C1D 119.0(9)
C3D C2D H2D 120.5
C1D C2D H2D 120.5
C2D C3D C4D 118.4(9)
C2D C3D H3D 120.8
C4D C3D H3D 120.8
C3D C4D C5D 119.3(9)
C3D C4D H4D 120.4
C5D C4D H4D 120.4
N1D C5D C4D 122.4(9)
N1D C5D C6D 117.5(10)
C4D C5D C6D 119.9(9)
N2D C6D C5D 112.2(8)
N2D C6D H6D1 109.2
C5D C6D H6D1 109.2
N2D C6D H6D2 109.2
C5D C6D H6D2 109.2
H6D1 C6D H6D2 107.9
N2D C7D C15D 125.8(8)
N2D C7D C8D 126.7(8)
C15D C7D C8D 107.3(6)
C7D C8D C9D 101.0(6)
C7D C8D H8D1 111.6
C9D C8D H8D1 111.6
C7D C8D H8D2 111.6
C9D C8D H8D2 111.6
H8D1 C8D H8D2 109.4
C13D C9D C10D 104.3(6)
C13D C9D C8D 107.1(6)
C10D C9D C8D 101.1(6)
C13D C9D H9D 114.4
C10D C9D H9D 114.4
C8D C9D H9D 114.4
C11D C10D C12D 108.1(7)
C11D C10D C9D 115.6(7)
C12D C10D C9D 111.8(7)
C11D C10D C15D 113.4(7)
C12D C10D C15D 114.0(7)
C9D C10D C15D 93.6(5)
C10D C11D H11J 109.5
C10D C11D H11K 109.5
H11J C11D H11K 109.5
C10D C11D H11L 109.5
H11J C11D H11L 109.5
H11K C11D H11L 109.5
C10D C12D H12J 109.5
C10D C12D H12K 109.5
H12J C12D H12K 109.5
C10D C12D H12L 109.5
H12J C12D H12L 109.5
H12K C12D H12L 109.5
C9D C13D C14D 102.6(5)
C9D C13D H13G 111.2
C14D C13D H13G 111.2
C9D C13D H13H 111.2
C14D C13D H13H 111.2
H13G C13D H13H 109.2
C13D C14D C15D 104.2(6)
C13D C14D H14G 110.9
C15D C14D H14G 110.9
C13D C14D H14H 110.9
C15D C14D H14H 110.9
H14G C14D H14H 108.9
C16D C15D C7D 118.1(8)
C16D C15D C14D 113.6(7)
C7D C15D C14D 103.4(6)
C16D C15D C10D 116.8(7)
C7D C15D C10D 100.4(6)
C14D C15D C10D 102.3(6)
C15D C16D H16J 109.5
C15D C16D H16K 109.5
H16J C16D H16K 109.5
C15D C16D H16L 109.5
H16J C16D H16L 109.5
H16K C16D H16L 109.5
N3D C17D C18D 124.0(10)
N3D C17D H17D 118.0
C18D C17D H17D 118.0
C17D C18D C19D 119.2(10)
C17D C18D H18D 120.4
C19D C18D H18D 120.4
C20D C19D C18D 117.9(9)
C20D C19D H19D 121.0
C18D C19D H19D 121.0
C19D C20D C21D 119.6(8)
C19D C20D H20D 120.2
C21D C20D H20D 120.2
N3D C21D C20D 123.3(9)
N3D C21D C22D 116.7(9)
C20D C21D C22D 119.7(9)
N4D C22D C21D 111.6(9)
N4D C22D H22G 109.3
C21D C22D H22G 109.3
N4D C22D H22H 109.3
C21D C22D H22H 109.3
H22G C22D H22H 108.0
N4D C23D C31D 127.2(10)
N4D C23D C24D 125.8(11)
C31D C23D C24D 106.8(7)
C23D C24D C25D 99.6(8)
C23D C24D H24G 111.8
C25D C24D H24G 111.8
C23D C24D H24H 111.8
C25D C24D H24H 111.8
H24G C24D H24H 109.6
C26D C25D C29D 105.2(9)
C26D C25D C24D 102.7(8)
C29D C25D C24D 105.8(8)
C26D C25D H25D 114.0
C29D C25D H25D 114.0
C24D C25D H25D 114.0
C25D C26D C27D 113.0(12)
C25D C26D C28D 113.9(10)
C27D C26D C28D 109.8(11)
C25D C26D C31D 94.2(7)
C27D C26D C31D 113.1(11)
C28D C26D C31D 112.2(11)
C26D C27D H27J 109.5
C26D C27D H27K 109.5
H27J C27D H27K 109.5
C26D C27D H27L 109.5
H27J C27D H27L 109.5
H27K C27D H27L 109.5
C26D C28D H28J 109.5
C26D C28D H28K 109.5
H28J C28D H28K 109.5
C26D C28D H28L 109.5
H28J C28D H28L 109.5
H28K C28D H28L 109.5
C30D C29D C25D 102.4(8)
C30D C29D H29G 111.3
C25D C29D H29G 111.3
C30D C29D H29H 111.3
C25D C29D H29H 111.3
H29G C29D H29H 109.2
C29D C30D C31D 105.4(7)
C29D C30D H30G 110.7
C31D C30D H30G 110.7
C29D C30D H30H 110.7
C31D C30D H30H 110.7
H30G C30D H30H 108.8
C32D C31D C23D 117.4(10)
C32D C31D C26D 118.2(9)
C23D C31D C26D 101.0(8)
C32D C31D C30D 114.2(9)
C23D C31D C30D 103.1(10)
C26D C31D C30D 100.2(8)
C31D C32D H32J 109.5
C31D C32D H32K 109.5
H32J C32D H32K 109.5
C31D C32D H32L 109.5
H32J C32D H32L 109.5
H32K C32D H32L 109.5
C5D N1D C1D 117.0(10)
C5D N1D Cu2' 110.8(8)
C1D N1D Cu2' 129.1(9)
C7D N2D C6D 115.0(8)
C7D N2D Cu2' 132.9(8)
C6D N2D Cu2' 111.3(6)
C21D N3D C17D 115.4(9)
C21D N3D Cu2' 114.1(7)
C17D N3D Cu2' 130.3(8)
C23D N4D C22D 114.1(10)
C23D N4D Cu2' 135.8(9)
C22D N4D Cu2' 107.4(7)
F2 P1 F6 91.7(3)
F2 P1 F5 91.1(3)
F6 P1 F5 177.2(3)
F2 P1 F1 90.6(2)
F6 P1 F1 90.5(2)
F5 P1 F1 89.5(2)
F2 P1 F4 178.1(3)
F6 P1 F4 88.9(3)
F5 P1 F4 88.3(3)
F1 P1 F4 91.2(2)
F2 P1 F3 89.3(2)
F6 P1 F3 90.30(19)
F5 P1 F3 89.67(18)
F1 P1 F3 179.2(2)
F4 P1 F3 88.9(2)
F11 P2 F7 88.9(12)
F11 P2 F12 88.3(11)
F7 P2 F12 92.3(15)
F11 P2 F9 88.9(11)
F7 P2 F9 90.1(14)
F12 P2 F9 176.2(14)
F11 P2 F10 177.3(14)
F7 P2 F10 93.8(13)
F12 P2 F10 92.0(12)
F9 P2 F10 90.7(12)
F11 P2 F8 86.8(13)
F7 P2 F8 174.5(16)
F12 P2 F8 90.9(14)
F9 P2 F8 86.4(14)
F10 P2 F8 90.5(14)
F11' P2' F9' 90.4(4)
F11' P2' F12' 91.5(5)
F9' P2' F12' 178.1(5)
F11' P2' F7' 91.7(4)
F9' P2' F7' 88.4(4)
F12' P2' F7' 91.4(5)
F11' P2' F10' 179.2(5)
F9' P2' F10' 89.6(4)
F12' P2' F10' 88.6(4)
F7' P2' F10' 89.1(4)
F11' P2' F8' 90.9(4)
F9' P2' F8' 90.4(5)
F12' P2' F8' 89.7(5)
F7' P2' F8' 177.1(5)
F10' P2' F8' 88.3(4)
C2S C1S H1S1 109.5
C2S C1S H1S2 109.5
H1S1 C1S H1S2 109.5
C2S C1S H1S3 109.5
H1S1 C1S H1S3 109.5
H1S2 C1S H1S3 109.5
O1S C2S C1S 109.7(6)
O1S C2S H2S1 109.7
C1S C2S H2S1 109.7
O1S C2S H2S2 109.7
C1S C2S H2S2 109.7
H2S1 C2S H2S2 108.2
C2S O1S C3S 113.5(5)
O1S C3S C4S 107.6(6)
O1S C3S H3S1 110.2
C4S C3S H3S1 110.2
O1S C3S H3S2 110.2
C4S C3S H3S2 110.2
H3S1 C3S H3S2 108.5
C3S C4S H4S1 109.5
C3S C4S H4S2 109.5
H4S1 C4S H4S2 109.5
C3S C4S H4S3 109.5
H4S1 C4S H4S3 109.5
H4S2 C4S H4S3 109.5

loop_
_geom_bond_atom_site_label_1
_geom_bond_atom_site_label_2
_geom_bond_distance
Cu1 N2A 2.027(10)
Cu1 N3A 2.037(10)
Cu1 N1A 2.084(10)
Cu1 N4A 2.088(10)
C1A N1A 1.339(11)
C1A C2A 1.389(12)
C1A H1A 0.9500
C2A C3A 1.389(11)
C2A H2A 0.9500
C3A C4A 1.373(12)
C3A H3A 0.9500
C4A C5A 1.402(11)
C4A H4A 0.9500
C5A N1A 1.351(11)
C5A C6A 1.497(11)
C6A N2A 1.481(12)
C6A H6A1 0.9900
C6A H6A2 0.9900
C7A N2A 1.270(11)
C7A C15A 1.499(12)
C7A C8A 1.535(12)
C8A C9A 1.544(12)
C8A H8A1 0.9900
C8A H8A2 0.9900
C9A C10A 1.541(11)
C9A C13A 1.547(12)
C9A H9A 1.0000
C10A C11A 1.513(12)
C10A C12A 1.543(12)
C10A C15A 1.560(11)
C11A H11A 0.9800
C11A H11B 0.9800
C11A H11C 0.9800
C12A H12A 0.9800
C12A H12B 0.9800
C12A H12C 0.9800
C13A C14A 1.565(11)
C13A H13A 0.9900
C13A H13B 0.9900
C14A C15A 1.556(12)
C14A H14A 0.9900
C14A H14B 0.9900
C15A C16A 1.520(12)
C16A H16A 0.9800
C16A H16B 0.9800
C16A H16C 0.9800
C17A N3A 1.355(12)
C17A C18A 1.368(12)
C17A H17A 0.9500
C18A C19A 1.431(14)
C18A H18A 0.9500
C19A C20A 1.369(12)
C19A H19A 0.9500
C20A C21A 1.401(12)
C20A H20A 0.9500
C21A N3A 1.337(12)
C21A C22A 1.494(12)
C22A N4A 1.471(12)
C22A H22A 0.9900
C22A H22B 0.9900
C23A N4A 1.277(12)
C23A C31A 1.482(12)
C23A C24A 1.537(12)
C24A C25A 1.525(12)
C24A H24A 0.9900
C24A H24B 0.9900
C25A C29A 1.512(13)
C25A C26A 1.568(12)
C25A H25A 1.0000
C26A C28A 1.517(13)
C26A C27A 1.529(13)
C26A C31A 1.574(12)
C27A H27A 0.9800
C27A H27B 0.9800
C27A H27C 0.9800
C28A H28A 0.9800
C28A H28B 0.9800
C28A H28C 0.9800
C29A C30A 1.514(13)
C29A H29A 0.9900
C29A H29B 0.9900
C30A C31A 1.582(12)
C30A H30A 0.9900
C30A H30B 0.9900
C31A C32A 1.502(13)
C32A H32A 0.9800
C32A H32B 0.9800
C32A H32C 0.9800
Cu1' N2C 2.036(11)
Cu1' N3C 2.040(11)
Cu1' N1C 2.079(12)
Cu1' N4C 2.094(12)
C1C N1C 1.342(13)
C1C C2C 1.387(13)
C1C H1C 0.9500
C2C C3C 1.376(13)
C2C H2C 0.9500
C3C C4C 1.377(13)
C3C H3C 0.9500
C4C C5C 1.398(13)
C4C H4C 0.9500
C5C N1C 1.350(13)
C5C C6C 1.505(13)
C6C N2C 1.492(14)
C6C H6C1 0.9900
C6C H6C2 0.9900
C7C N2C 1.286(12)
C7C C15C 1.514(14)
C7C C8C 1.529(14)
C8C C9C 1.564(12)
C8C H8C1 0.9900
C8C H8C2 0.9900
C9C C13C 1.520(12)
C9C C10C 1.566(12)
C9C H9C 1.0000
C10C C11C 1.512(14)
C10C C12C 1.541(13)
C10C C15C 1.563(12)
C11C H11D 0.9800
C11C H11E 0.9800
C11C H11F 0.9800
C12C H12D 0.9800
C12C H12E 0.9800
C12C H12F 0.9800
C13C C14C 1.549(13)
C13C H13C 0.9900
C13C H13D 0.9900
C14C C15C 1.554(14)
C14C H14C 0.9900
C14C H14D 0.9900
C15C C16C 1.521(13)
C16C H16D 0.9800
C16C H16E 0.9800
C16C H16F 0.9800
C17C N3C 1.351(13)
C17C C18C 1.376(14)
C17C H17C 0.9500
C18C C19C 1.421(15)
C18C H18C 0.9500
C19C C20C 1.382(13)
C19C H19C 0.9500
C20C C21C 1.401(13)
C20C H20C 0.9500
C21C N3C 1.335(14)
C21C C22C 1.507(13)
C22C N4C 1.481(14)
C22C H22C 0.9900
C22C H22D 0.9900
C23C N4C 1.286(13)
C23C C31C 1.490(13)
C23C C24C 1.546(14)
C24C C25C 1.532(14)
C24C H24C 0.9900
C24C H24D 0.9900
C25C C26C 1.545(14)
C25C C29C 1.586(14)
C25C H25C 1.0000
C26C C28C 1.521(14)
C26C C27C 1.522(14)
C26C C31C 1.572(13)
C27C H27D 0.9800
C27C H27E 0.9800
C27C H27F 0.9800
C28C H28D 0.9800
C28C H28E 0.9800
C28C H28F 0.9800
C29C C30C 1.507(14)
C29C H29C 0.9900
C29C H29D 0.9900
C30C C31C 1.544(14)
C30C H30C 0.9900
C30C H30D 0.9900
C31C C32C 1.487(14)
C32C H32D 0.9800
C32C H32E 0.9800
C32C H32F 0.9800
Cu2 N2B 2.016(14)
Cu2 N3B 2.034(14)
Cu2 N4B 2.079(15)
Cu2 N1B 2.091(16)
C1B N1B 1.347(16)
C1B C2B 1.391(17)
C1B H1B 0.9500
C2B C3B 1.357(17)
C2B H2B 0.9500
C3B C4B 1.400(17)
C3B H3B 0.9500
C4B C5B 1.402(16)
C4B H4B 0.9500
C5B N1B 1.336(16)
C5B C6B 1.501(16)
C6B N2B 1.492(16)
C6B H6B1 0.9900
C6B H6B2 0.9900
C7B N2B 1.272(15)
C7B C15B 1.513(15)
C7B C8B 1.520(15)
C8B C9B 1.539(15)
C8B H8B1 0.9900
C8B H8B2 0.9900
C9B C13B 1.524(16)
C9B C10B 1.550(15)
C9B H9B 1.0000
C10B C11B 1.521(17)
C10B C12B 1.534(16)
C10B C15B 1.576(15)
C11B H11G 0.9800
C11B H11H 0.9800
C11B H11I 0.9800
C12B H12G 0.9800
C12B H12H 0.9800
C12B H12I 0.9800
C13B C14B 1.572(16)
C13B H13E 0.9900
C13B H13F 0.9900
C14B C15B 1.543(15)
C14B H14E 0.9900
C14B H14F 0.9900
C15B C16B 1.517(16)
C16B H16G 0.9800
C16B H16H 0.9800
C16B H16I 0.9800
C17B N3B 1.359(17)
C17B C18B 1.369(17)
C17B H17B 0.9500
C18B C19B 1.383(17)
C18B H18B 0.9500
C19B C20B 1.376(17)
C19B H19B 0.9500
C20B C21B 1.393(16)
C20B H20B 0.9500
C21B N3B 1.337(17)
C21B C22B 1.512(17)
C22B N4B 1.472(16)
C22B H22E 0.9900
C22B H22F 0.9900
C23B N4B 1.273(15)
C23B C31B 1.504(16)
C23B C24B 1.548(17)
C24B C25B 1.536(17)
C24B H24E 0.9900
C24B H24F 0.9900
C25B C26B 1.515(18)
C25B C29B 1.540(18)
C25B H25B 1.0000
C26B C27B 1.516(18)
C26B C28B 1.541(18)
C26B C31B 1.554(17)
C27B H27G 0.9800
C27B H27H 0.9800
C27B H27I 0.9800
C28B H28G 0.9800
C28B H28H 0.9800
C28B H28I 0.9800
C29B C30B 1.468(19)
C29B H29E 0.9900
C29B H29F 0.9900
C30B C31B 1.607(17)
C30B H30E 0.9900
C30B H30F 0.9900
C31B C32B 1.454(18)
C32B H32G 0.9800
C32B H32H 0.9800
C32B H32I 0.9800
Cu2' N2D 2.026(8)
Cu2' N3D 2.030(8)
Cu2' N1D 2.091(9)
Cu2' N4D 2.096(8)
C1D N1D 1.348(10)
C1D C2D 1.391(10)
C1D H1D 0.9500
C2D C3D 1.368(9)
C2D H2D 0.9500
C3D C4D 1.399(10)
C3D H3D 0.9500
C4D C5D 1.401(10)
C4D H4D 0.9500
C5D N1D 1.343(10)
C5D C6D 1.498(10)
C6D N2D 1.492(9)
C6D H6D1 0.9900
C6D H6D2 0.9900
C7D N2D 1.281(9)
C7D C15D 1.512(9)
C7D C8D 1.516(9)
C8D C9D 1.565(9)
C8D H8D1 0.9900
C8D H8D2 0.9900
C9D C13D 1.528(10)
C9D C10D 1.550(9)
C9D H9D 1.0000
C10D C11D 1.515(11)
C10D C12D 1.542(10)
C10D C15D 1.562(9)
C11D H11J 0.9800
C11D H11K 0.9800
C11D H11L 0.9800
C12D H12J 0.9800
C12D H12K 0.9800
C12D H12L 0.9800
C13D C14D 1.551(9)
C13D H13G 0.9900
C13D H13H 0.9900
C14D C15D 1.561(9)
C14D H14G 0.9900
C14D H14H 0.9900
C15D C16D 1.507(9)
C16D H16J 0.9800
C16D H16K 0.9800
C16D H16L 0.9800
C17D N3D 1.357(10)
C17D C18D 1.375(10)
C17D H17D 0.9500
C18D C19D 1.385(10)
C18D H18D 0.9500
C19D C20D 1.370(10)
C19D H19D 0.9500
C20D C21D 1.396(10)
C20D H20D 0.9500
C21D N3D 1.345(10)
C21D C22D 1.512(11)
C22D N4D 1.477(10)
C22D H22G 0.9900
C22D H22H 0.9900
C23D N4D 1.275(9)
C23D C31D 1.493(11)
C23D C24D 1.553(11)
C24D C25D 1.556(11)
C24D H24G 0.9900
C24D H24H 0.9900
C25D C26D 1.512(12)
C25D C29D 1.536(11)
C25D H25D 1.0000
C26D C27D 1.518(12)
C26D C28D 1.543(12)
C26D C31D 1.557(10)
C27D H27J 0.9800
C27D H27K 0.9800
C27D H27L 0.9800
C28D H28J 0.9800
C28D H28K 0.9800
C28D H28L 0.9800
C29D C30D 1.498(13)
C29D H29G 0.9900
C29D H29H 0.9900
C30D C31D 1.586(11)
C30D H30G 0.9900
C30D H30H 0.9900
C31D C32D 1.465(11)
C32D H32J 0.9800
C32D H32K 0.9800
C32D H32L 0.9800
P1 F2 1.548(4)
P1 F6 1.570(4)
P1 F5 1.577(4)
P1 F1 1.578(3)
P1 F4 1.591(4)
P1 F3 1.610(3)
P2 F11 1.567(15)
P2 F7 1.580(17)
P2 F12 1.581(16)
P2 F9 1.584(16)
P2 F10 1.589(16)
P2 F8 1.610(17)
P2' F11' 1.559(6)
P2' F9' 1.591(6)
P2' F12' 1.592(6)
P2' F7' 1.596(6)
P2' F10' 1.601(6)
P2' F8' 1.605(6)
C1S C2S 1.479(11)
C1S H1S1 0.9800
C1S H1S2 0.9800
C1S H1S3 0.9800
C2S O1S 1.387(7)
C2S H2S1 0.9900
C2S H2S2 0.9900
O1S C3S 1.422(7)
C3S C4S 1.476(9)
C3S H3S1 0.9900
C3S H3S2 0.9900
C4S H4S1 0.9800
C4S H4S2 0.9800
C4S H4S3 0.9800

loop_
_geom_torsion_atom_site_label_1
_geom_torsion_atom_site_label_2
_geom_torsion_atom_site_label_3
_geom_torsion_atom_site_label_4
_geom_torsion
N1A C1A C2A C3A 1(2)
C1A C2A C3A C4A 0.1(18)
C2A C3A C4A C5A -2.2(19)
C3A C4A C5A N1A 4(2)
C3A C4A C5A C6A -178.1(14)
N1A C5A C6A N2A 14(3)
C4A C5A C6A N2A -165(2)
N2A C7A C8A C9A -180(4)
C15A C7A C8A C9A -3(2)
C7A C8A C9A C10A 38.3(16)
C7A C8A C9A C13A -70.4(16)
C8A C9A C10A C11A 61.3(13)
C13A C9A C10A C11A 171.8(11)
C8A C9A C10A C12A -174.2(9)
C13A C9A C10A C12A -63.6(10)
C8A C9A C10A C15A -57.1(9)
C13A C9A C10A C15A 53.5(9)
C10A C9A C13A C14A -34.5(10)
C8A C9A C13A C14A 72.7(10)
C9A C13A C14A C15A 0.1(11)
N2A C7A C15A C16A 19(5)
C8A C7A C15A C16A -157.3(19)
N2A C7A C15A C14A -110(4)
C8A C7A C15A C14A 74(2)
N2A C7A C15A C10A 144(4)
C8A C7A C15A C10A -32(2)
C13A C14A C15A C7A -70.0(10)
C13A C14A C15A C16A 159.3(14)
C13A C14A C15A C10A 33.6(11)
C11A C10A C15A C7A -66.7(17)
C9A C10A C15A C7A 53.1(13)
C12A C10A C15A C7A 168.8(15)
C11A C10A C15A C16A 61.2(19)
C9A C10A C15A C16A -178.9(16)
C12A C10A C15A C16A -63.2(19)
C11A C10A C15A C14A -172.7(13)
C9A C10A C15A C14A -52.8(10)
C12A C10A C15A C14A 62.9(12)
N3A C17A C18A C19A 14(3)
C17A C18A C19A C20A -13.3(19)
C18A C19A C20A C21A 6(2)
C19A C20A C21A N3A 2(5)
C19A C20A C21A C22A 178.7(17)
N3A C21A C22A N4A 15(4)
C20A C21A C22A N4A -162(3)
N4A C23A C24A C25A 176(3)
C31A C23A C24A C25A 2(2)
C23A C24A C25A C29A -73.8(15)
C23A C24A C25A C26A 33.9(15)
C29A C25A C26A C28A -61.9(14)
C24A C25A C26A C28A -173.0(12)
C29A C25A C26A C27A 177.0(11)
C24A C25A C26A C27A 65.9(12)
C29A C25A C26A C31A 56.5(10)
C24A C25A C26A C31A -54.6(10)
C24A C25A C29A C30A 68.6(11)
C26A C25A C29A C30A -38.4(11)
C25A C29A C30A C31A 4.1(11)
N4A C23A C31A C32A 15(4)
C24A C23A C31A C32A -171.1(15)
N4A C23A C31A C26A 149(4)
C24A C23A C31A C26A -36.2(18)
N4A C23A C31A C30A -108(4)
C24A C23A C31A C30A 66.1(18)
C28A C26A C31A C23A 172.6(13)
C27A C26A C31A C23A -60.7(15)
C25A C26A C31A C23A 54.4(13)
C28A C26A C31A C32A -56.2(15)
C27A C26A C31A C32A 70.5(14)
C25A C26A C31A C32A -174.4(11)
C28A C26A C31A C30A 67.2(11)
C27A C26A C31A C30A -166.1(10)
C25A C26A C31A C30A -51.0(9)
C29A C30A C31A C23A -71.3(11)
C29A C30A C31A C32A 162.1(11)
C29A C30A C31A C26A 31.0(11)
C2A C1A N1A C5A 1(2)
C2A C1A N1A Cu1 -162.7(14)
C4A C5A N1A C1A -3(2)
C6A C5A N1A C1A 178.9(15)
C4A C5A N1A Cu1 163.1(14)
C6A C5A N1A Cu1 -15.2(18)
C15A C7A N2A C6A -173(3)
C8A C7A N2A C6A 3(5)
C15A C7A N2A Cu1 10(7)
C8A C7A N2A Cu1 -175(3)
C5A C6A N2A C7A 177(3)
C5A C6A N2A Cu1 -5(3)
C20A C21A N3A C17A -2(6)
C22A C21A N3A C17A -179(2)
C20A C21A N3A Cu1 175(2)
C22A C21A N3A Cu1 -2(5)
C18A C17A N3A C21A -6(4)
C18A C17A N3A Cu1 178(2)
C31A C23A N4A C22A 179(2)
C24A C23A N4A C22A 5(5)
C31A C23A N4A Cu1 19(6)
C24A C23A N4A Cu1 -155(2)
C21A C22A N4A C23A 175(3)
C21A C22A N4A Cu1 -20(3)
N1C C1C C2C C3C 3(2)
C1C C2C C3C C4C -2(2)
C2C C3C C4C C5C 0(2)
C3C C4C C5C N1C 1(3)
C3C C4C C5C C6C -173.3(17)
N1C C5C C6C N2C 29(3)
C4C C5C C6C N2C -156(3)
N2C C7C C8C C9C 170(4)
C15C C7C C8C C9C -1(3)
C7C C8C C9C C13C -71.2(19)
C7C C8C C9C C10C 36.9(18)
C13C C9C C10C C11C 171.2(13)
C8C C9C C10C C11C 60.8(14)
C13C C9C C10C C12C -64.9(12)
C8C C9C C10C C12C -175.2(10)
C13C C9C C10C C15C 54.2(10)
C8C C9C C10C C15C -56.2(10)
C8C C9C C13C C14C 69.8(11)
C10C C9C C13C C14C -35.4(12)
C9C C13C C14C C15C 1.2(13)
N2C C7C C15C C16C 25(5)
C8C C7C C15C C16C -163(2)
N2C C7C C15C C14C -101(4)
C8C C7C C15C C14C 71(2)
N2C C7C C15C C10C 153(4)
C8C C7C C15C C10C -35(2)
C13C C14C C15C C7C -71.8(12)
C13C C14C C15C C16C 160.5(17)
C13C C14C C15C C10C 33.1(13)
C11C C10C C15C C7C -65(2)
C12C C10C C15C C7C 172.4(17)
C9C C10C C15C C7C 55.8(15)
C11C C10C C15C C16C 63(2)
C12C C10C C15C C16C -60(2)
C9C C10C C15C C16C -177.1(19)
C11C C10C C15C C14C -172.0(15)
C12C C10C C15C C14C 64.9(14)
C9C C10C C15C C14C -51.7(11)
N3C C17C C18C C19C -13(3)
C17C C18C C19C C20C 16(2)
C18C C19C C20C C21C -10(3)
C19C C20C C21C N3C -1(5)
C19C C20C C21C C22C -177(2)
N3C C21C C22C N4C 17(5)
C20C C21C C22C N4C -167(3)
N4C C23C C24C C25C 173(4)
C31C C23C C24C C25C -9(2)
C23C C24C C25C C26C 41.7(17)
C23C C24C C25C C29C -63.8(17)
C24C C25C C26C C28C -177.5(15)
C29C C25C C26C C28C -66.7(16)
C24C C25C C26C C27C 54.1(15)
C29C C25C C26C C27C 164.9(13)
C24C C25C C26C C31C -56.3(11)
C29C C25C C26C C31C 54.5(11)
C24C C25C C29C C30C 73.0(12)
C26C C25C C29C C30C -32.7(12)
C25C C29C C30C C31C -4.0(13)
N4C C23C C31C C32C 26(5)
C24C C23C C31C C32C -152.0(18)
N4C C23C C31C C30C -105(4)
C24C C23C C31C C30C 77(2)
N4C C23C C31C C26C 152(4)
C24C C23C C31C C26C -27(2)
C29C C30C C31C C32C 160.2(13)
C29C C30C C31C C23C -67.4(13)
C29C C30C C31C C26C 38.4(12)
C28C C26C C31C C32C -62.9(16)
C27C C26C C31C C32C 55.8(15)
C25C C26C C31C C32C 179.2(12)
C28C C26C C31C C23C 168.2(16)
C27C C26C C31C C23C -73.0(17)
C25C C26C C31C C23C 50.4(15)
C28C C26C C31C C30C 61.0(14)
C27C C26C C31C C30C 179.8(11)
C25C C26C C31C C30C -56.9(11)
C2C C1C N1C C5C -1(3)
C2C C1C N1C Cu1' -157.2(17)
C4C C5C N1C C1C -1(3)
C6C C5C N1C C1C 174.2(18)
C4C C5C N1C Cu1' 158.8(17)
C6C C5C N1C Cu1' -26(2)
C15C C7C N2C C6C 169(3)
C8C C7C N2C C6C -1(7)
C15C C7C N2C Cu1' 3(7)
C8C C7C N2C Cu1' -168(3)
C5C C6C N2C C7C 175(4)
C5C C6C N2C Cu1' -16(3)
C20C C21C N3C C17C 5(7)
C22C C21C N3C C17C -179(3)
C20C C21C N3C Cu1' -172(2)
C22C C21C N3C Cu1' 4(5)
C18C C17C N3C C21C 2(5)
C18C C17C N3C Cu1' 178(2)
C31C C23C N4C C22C 177(3)
C24C C23C N4C C22C -5(6)
C31C C23C N4C Cu1' 15(7)
C24C C23C N4C Cu1' -167(3)
C21C C22C N4C C23C 166(4)
C21C C22C N4C Cu1' -28(3)
N1B C1B C2B C3B 3(5)
C1B C2B C3B C4B -3(4)
C2B C3B C4B C5B -1(5)
C3B C4B C5B N1B 4(6)
C3B C4B C5B C6B -179(4)
N1B C5B C6B N2B 16(5)
C4B C5B C6B N2B -161(4)
N2B C7B C8B C9B 179(2)
C15B C7B C8B C9B -3.0(15)
C7B C8B C9B C13B -70.8(13)
C7B C8B C9B C10B 38.8(14)
C13B C9B C10B C11B 170.1(13)
C8B C9B C10B C11B 58.4(15)
C13B C9B C10B C12B -64.3(15)
C8B C9B C10B C12B -176.0(13)
C13B C9B C10B C15B 53.7(12)
C8B C9B C10B C15B -57.9(12)
C8B C9B C13B C14B 72.4(12)
C10B C9B C13B C14B -33.8(13)
C9B C13B C14B C15B -1.1(14)
N2B C7B C15B C16B 20(3)
C8B C7B C15B C16B -158.1(16)
N2B C7B C15B C14B -111(2)
C8B C7B C15B C14B 71.3(15)
N2B C7B C15B C10B 145(2)
C8B C7B C15B C10B -33.0(14)
C13B C14B C15B C7B -68.0(13)
C13B C14B C15B C16B 161.1(18)
C13B C14B C15B C10B 34.4(13)
C11B C10B C15B C7B -65.2(15)
C12B C10B C15B C7B 171.6(13)
C9B C10B C15B C7B 54.8(12)
C11B C10B C15B C16B 61(2)
C12B C10B C15B C16B -62(2)
C9B C10B C15B C16B -179.4(17)
C11B C10B C15B C14B -172.3(14)
C12B C10B C15B C14B 64.6(15)
C9B C10B C15B C14B -52.3(12)
N3B C17B C18B C19B -6(5)
C17B C18B C19B C20B -1(3)
C18B C19B C20B C21B 4(3)
C19B C20B C21B N3B -1(6)
C19B C20B C21B C22B 169(3)
N3B C21B C22B N4B -6(6)
C20B C21B C22B N4B -176(3)
N4B C23B C24B C25B -180(4)
C31B C23B C24B C25B -3(3)
C23B C24B C25B C26B 38(2)
C23B C24B C25B C29B -72(2)
C24B C25B C26B C27B 60(3)
C29B C25B C26B C27B 174(2)
C24B C25B C26B C28B -176(2)
C29B C25B C26B C28B -62(2)
C24B C25B C26B C31B -58.0(16)
C29B C25B C26B C31B 55.9(16)
C26B C25B C29B C30B -38.5(19)
C24B C25B C29B C30B 71.5(19)
C25B C29B C30B C31B 4(2)
N4B C23B C31B C32B 15(6)
C24B C23B C31B C32B -162(2)
N4B C23B C31B C26B 144(5)
C24B C23B C31B C26B -32(3)
N4B C23B C31B C30B -113(5)
C24B C23B C31B C30B 70(3)
C25B C26B C31B C32B 178.9(19)
C27B C26B C31B C32B 57(3)
C28B C26B C31B C32B -67(3)
C25B C26B C31B C23B 53.6(18)
C27B C26B C31B C23B -68(3)
C28B C26B C31B C23B 168(2)
C25B C26B C31B C30B -50.3(15)
C27B C26B C31B C30B -172(2)
C28B C26B C31B C30B 64(2)
C29B C30B C31B C32B 163(2)
C29B C30B C31B C23B -72.4(18)
C29B C30B C31B C26B 30.3(19)
C4B C5B N1B C1B -4(7)
C6B C5B N1B C1B 179(5)
C4B C5B N1B Cu2 159(4)
C6B C5B N1B Cu2 -19(6)
C2B C1B N1B C5B 0(7)
C2B C1B N1B Cu2 -160(3)
C15B C7B N2B C6B -177.6(18)
C8B C7B N2B C6B 0(3)
C15B C7B N2B Cu2 12(3)
C8B C7B N2B Cu2 -170.8(18)
C5B C6B N2B C7B -177(3)
C5B C6B N2B Cu2 -5(3)
C20B C21B N3B C17B -6(8)
C22B C21B N3B C17B -176(4)
C20B C21B N3B Cu2 -174(3)
C22B C21B N3B Cu2 16(6)
C18B C17B N3B C21B 9(7)
C18B C17B N3B Cu2 176(3)
C31B C23B N4B C22B 180(3)
C24B C23B N4B C22B -4(7)
C31B C23B N4B Cu2 17(8)
C24B C23B N4B Cu2 -167(3)
C21B C22B N4B C23B -174(5)
C21B C22B N4B Cu2 -7(4)
N1D C1D C2D C3D 3(3)
C1D C2D C3D C4D -2(2)
C2D C3D C4D C5D -1(2)
C3D C4D C5D N1D 2(3)
C3D C4D C5D C6D -173.1(19)
N1D C5D C6D N2D 24(3)
C4D C5D C6D N2D -160.3(19)
N2D C7D C8D C9D 174.7(9)
C15D C7D C8D C9D -2.4(7)
C7D C8D C9D C13D -71.1(7)
C7D C8D C9D C10D 37.8(7)
C13D C9D C10D C11D 172.4(7)
C8D C9D C10D C11D 61.4(8)
C13D C9D C10D C12D -63.3(8)
C8D C9D C10D C12D -174.3(7)
C13D C9D C10D C15D 54.4(7)
C8D C9D C10D C15D -56.7(7)
C10D C9D C13D C14D -35.7(7)
C8D C9D C13D C14D 70.9(7)
C9D C13D C14D C15D 1.3(7)
N2D C7D C15D C16D 21.4(13)
C8D C7D C15D C16D -161.5(7)
N2D C7D C15D C14D -105.0(10)
C8D C7D C15D C14D 72.1(7)
N2D C7D C15D C10D 149.5(9)
C8D C7D C15D C10D -33.3(7)
C13D C14D C15D C16D 159.7(9)
C13D C14D C15D C7D -71.1(7)
C13D C14D C15D C10D 32.9(7)
C11D C10D C15D C16D 63.4(11)
C12D C10D C15D C16D -60.9(10)
C9D C10D C15D C16D -176.7(9)
C11D C10D C15D C7D -65.5(8)
C12D C10D C15D C7D 170.2(7)
C9D C10D C15D C7D 54.4(7)
C11D C10D C15D C14D -171.9(7)
C12D C10D C15D C14D 63.8(8)
C9D C10D C15D C14D -52.0(7)
N3D C17D C18D C19D 6(3)
C17D C18D C19D C20D 0.6(16)
C18D C19D C20D C21D -4.3(16)
C19D C20D C21D N3D 2(3)
C19D C20D C21D C22D -171.4(15)
N3D C21D C22D N4D 25(3)
C20D C21D C22D N4D -161.2(17)
N4D C23D C24D C25D 173(2)
C31D C23D C24D C25D -2.1(16)
C23D C24D C25D C26D 37.5(12)
C23D C24D C25D C29D -72.6(13)
C29D C25D C26D C27D 171.3(12)
C24D C25D C26D C27D 60.8(13)
C29D C25D C26D C28D -62.5(13)
C24D C25D C26D C28D -173.0(11)
C29D C25D C26D C31D 54.0(9)
C24D C25D C26D C31D -56.5(9)
C26D C25D C29D C30D -34.1(11)
C24D C25D C29D C30D 74.1(10)
C25D C29D C30D C31D -0.9(11)
N4D C23D C31D C32D 22(3)
C24D C23D C31D C32D -162.7(12)
N4D C23D C31D C26D 152(3)
C24D C23D C31D C26D -32.6(15)
N4D C23D C31D C30D -104(3)
C24D C23D C31D C30D 70.8(15)
C25D C26D C31D C32D -176.4(10)
C27D C26D C31D C32D 66.4(15)
C28D C26D C31D C32D -58.5(13)
C25D C26D C31D C23D 54.0(11)
C27D C26D C31D C23D -63.3(15)
C28D C26D C31D C23D 171.9(12)
C25D C26D C31D C30D -51.7(9)
C27D C26D C31D C30D -168.9(12)
C28D C26D C31D C30D 66.3(11)
C29D C30D C31D C32D 161.3(10)
C29D C30D C31D C23D -70.1(10)
C29D C30D C31D C26D 33.9(10)
C4D C5D N1D C1D -1(4)
C6D C5D N1D C1D 175(2)
C4D C5D N1D Cu2' 162(2)
C6D C5D N1D Cu2' -23(3)
C2D C1D N1D C5D -2(4)
C2D C1D N1D Cu2' -160.5(17)
C15D C7D N2D C6D 178.3(8)
C8D C7D N2D C6D 1.7(14)
C15D C7D N2D Cu2' 9.7(16)
C8D C7D N2D Cu2' -166.8(9)
C5D C6D N2D C7D 176.7(15)
C5D C6D N2D Cu2' -12.3(15)
C20D C21D N3D C17D 4(4)
C22D C21D N3D C17D 177.8(19)
C20D C21D N3D Cu2' -179.8(15)
C22D C21D N3D Cu2' -6(3)
C18D C17D N3D C21D -8(4)
C18D C17D N3D Cu2' 176.7(15)
C31D C23D N4D C22D 179.9(18)
C24D C23D N4D C22D 5(4)
C31D C23D N4D Cu2' 22(5)
C24D C23D N4D Cu2' -152.6(19)
C21D C22D N4D C23D 166(2)
C21D C22D N4D Cu2' -30(2)
C1S C2S O1S C3S -178.0(8)
C2S O1S C3S C4S -173.1(6)
